data_7023477
loop_
_publ_author_name
'Yuasa, Junpei'
'Dan, Misato'
'Kawai, Tsuyoshi'

_publ_section_title
;
 Phosphorescent properties of metal-free diphosphine ligands and effects
 of copper binding.
;
_journal_issue 45
_journal_name_full 'Dalton transactions (Cambridge, England : 2003)'
_journal_page_first 16096
_journal_page_last 16101
_journal_paper_doi 10.1039/c3dt51390d
_journal_volume 42
_journal_year 2013
_chemical_formula_moiety 'C78 H64 Cu O2 P4 +, F6 P -, 3(C H Cl3)'
_chemical_formula_sum 'C81 H67 Cl9 Cu F6 O2 P5'
_chemical_formula_weight 1723.90
_space_group_IT_number 2
_symmetry_cell_setting triclinic
_symmetry_Int_Tables_number 2
_symmetry_space_group_name_Hall '-P 1'
_symmetry_space_group_name_H-M 'P -1'
_atom_sites_solution_hydrogens geom
_atom_sites_solution_primary direct
_atom_sites_solution_secondary difmap
_cell_angle_alpha 77.7720(7)
_cell_angle_beta 85.6379(7)
_cell_angle_gamma 86.0554(7)
_cell_formula_units_Z 2
_cell_length_a 12.7325(3)
_cell_length_b 15.0023(3)
_cell_length_c 20.8003(4)
_cell_measurement_reflns_used 57439
_cell_measurement_temperature 123
_cell_measurement_theta_max 27.48
_cell_measurement_theta_min 3.01
_cell_volume 3866.15(14)
_computing_cell_refinement 'RAPID AUTO'
_computing_data_collection 'RAPID AUTO (Rigaku, ????)'
_computing_data_reduction 'RAPID AUTO'
_computing_molecular_graphics 'CrystalStructure 4.0'
_computing_publication_material 'CrystalStructure 4.0 (Rigaku, 2010)'
_computing_structure_refinement 'SHELXL97 (Sheldrick, 2008)'
_computing_structure_solution 'SHELXS97 (Sheldrick, 2008)'
_diffrn_ambient_temperature 123
_diffrn_detector_area_resol_mean 10.000
_diffrn_measured_fraction_theta_full 0.998
_diffrn_measured_fraction_theta_max 0.998
_diffrn_measurement_device_type 'Rigaku R-AXIS RAPID'
_diffrn_measurement_method \w
_diffrn_radiation_type 'Mo K\a'
_diffrn_radiation_wavelength 0.71075
_diffrn_reflns_av_R_equivalents 0.0222
_diffrn_reflns_limit_h_max 16
_diffrn_reflns_limit_h_min -16
_diffrn_reflns_limit_k_max 19
_diffrn_reflns_limit_k_min -19
_diffrn_reflns_limit_l_max 26
_diffrn_reflns_limit_l_min -24
_diffrn_reflns_number 67364
_diffrn_reflns_theta_full 27.48
_diffrn_reflns_theta_max 27.48
_diffrn_standards_number 0
_exptl_absorpt_coefficient_mu 0.759
_exptl_absorpt_correction_T_max 0.934
_exptl_absorpt_correction_T_min 0.872
_exptl_absorpt_correction_type multi-scan
_exptl_absorpt_process_details 'ABSCOR (Rigaku, 1995)'
_exptl_crystal_colour colorless
_exptl_crystal_density_diffrn 1.481
_exptl_crystal_density_method 'not measured'
_exptl_crystal_description block
_exptl_crystal_F_000 1760.00
_exptl_crystal_size_max 0.160
_exptl_crystal_size_mid 0.100
_exptl_crystal_size_min 0.090
_refine_diff_density_max 1.740
_refine_diff_density_min -0.820
_refine_ls_extinction_method none
_refine_ls_goodness_of_fit_ref 1.129
_refine_ls_hydrogen_treatment constr
_refine_ls_number_parameters 941
_refine_ls_number_reflns 17711
_refine_ls_number_restraints 0
_refine_ls_R_factor_gt 0.0360
_refine_ls_shift/su_max 0.002
_refine_ls_structure_factor_coef Fsqd
_refine_ls_weighting_details 'w = 1/[\s^2^(Fo^2^)+(0.0505P)^2^+2.5688P] where P=(Fo^2^+2Fc^2^)/3'
_refine_ls_weighting_scheme calc
_refine_ls_wR_factor_ref 0.0979
_reflns_number_gt 16104
_reflns_number_total 17711
_reflns_threshold_expression F^2^>2.0\s(F^2^)
_cod_data_source_file c3dt51390d.txt
_cod_data_source_block Cu(xantphos)2
_cod_original_cell_volume 3866.17(13)
_cod_database_code 7023477

loop_
_symmetry_equiv_pos_site_id
_symmetry_equiv_pos_as_xyz
1 +X,+Y,+Z
2 -X,-Y,-Z

loop_
_atom_site_label
_atom_site_type_symbol
_atom_site_fract_x
_atom_site_fract_y
_atom_site_fract_z
_atom_site_U_iso_or_equiv
_atom_site_adp_type
_atom_site_occupancy
_atom_site_symmetry_multiplicity
_atom_site_calc_flag
_atom_site_refinement_flags
Cu1 Cu 0.162405(14) 0.667392(13) 0.241647(9) 0.01222(5) Uani 1.0 2 d .
Cl1 Cl 0.21873(4) 0.12615(4) 0.58182(3) 0.03568(12) Uani 1.0 2 d .
Cl2 Cl 0.35466(4) 0.04114(4) 0.49126(3) 0.04148(13) Uani 1.0 2 d .
Cl3 Cl 0.13088(5) 0.01822(5) 0.50205(4) 0.04652(15) Uani 1.0 2 d .
Cl4 Cl -0.34618(4) 0.96994(3) 0.25422(3) 0.03469(11) Uani 1.0 2 d .
Cl5 Cl -0.46523(6) 1.05027(4) 0.35313(3) 0.04962(16) Uani 1.0 2 d .
Cl6 Cl -0.51053(4) 1.10885(4) 0.21587(3) 0.04202(13) Uani 1.0 2 d .
Cl7 Cl 0.41686(5) 0.29691(4) 0.07307(3) 0.04326(14) Uani 1.0 2 d .
Cl8 Cl 0.28546(9) 0.14374(5) 0.11330(5) 0.0856(4) Uani 1.0 2 d .
Cl9 Cl 0.21128(6) 0.30302(5) 0.02130(3) 0.05135(16) Uani 1.0 2 d .
P1 P 0.09306(3) 0.59480(3) 0.349504(19) 0.01184(8) Uani 1.0 2 d .
P2 P 0.34238(3) 0.69592(3) 0.24876(2) 0.01220(8) Uani 1.0 2 d .
P3 P 0.15337(3) 0.56130(3) 0.17111(2) 0.01294(8) Uani 1.0 2 d .
P4 P 0.07367(3) 0.81205(3) 0.19596(2) 0.01277(8) Uani 1.0 2 d .
P6 P -0.18132(4) 0.23904(3) 0.29266(2) 0.02034(10) Uani 1.0 2 d .
F1 F -0.21944(11) 0.14107(9) 0.33114(7) 0.0420(4) Uani 1.0 2 d .
F2 F -0.24416(10) 0.28564(10) 0.34753(6) 0.0356(3) Uani 1.0 2 d .
F3 F -0.28640(10) 0.25383(8) 0.25191(6) 0.0301(3) Uani 1.0 2 d .
F4 F -0.11981(12) 0.19374(11) 0.23762(6) 0.0483(4) Uani 1.0 2 d .
F5 F -0.07894(9) 0.22224(10) 0.33427(6) 0.0387(3) Uani 1.0 2 d .
F6 F -0.14531(12) 0.33731(10) 0.25452(8) 0.0494(4) Uani 1.0 2 d .
O1 O 0.31759(9) 0.54175(7) 0.35057(6) 0.0141(3) Uani 1.0 2 d .
O2 O 0.12441(9) 0.72805(8) 0.08133(6) 0.0161(3) Uani 1.0 2 d .
C1 C -0.04861(12) 0.57550(11) 0.36340(8) 0.0142(3) Uani 1.0 2 d .
C2 C -0.09310(13) 0.52295(12) 0.32561(9) 0.0182(4) Uani 1.0 2 d .
C3 C -0.20106(14) 0.51002(12) 0.33179(10) 0.0231(4) Uani 1.0 2 d .
C4 C -0.26569(14) 0.54952(13) 0.37615(10) 0.0238(4) Uani 1.0 2 d .
C5 C -0.22245(14) 0.59990(13) 0.41515(9) 0.0221(4) Uani 1.0 2 d .
C6 C -0.11436(13) 0.61291(12) 0.40917(8) 0.0175(4) Uani 1.0 2 d .
C7 C 0.11334(12) 0.65880(11) 0.41264(8) 0.0137(3) Uani 1.0 2 d .
C8 C 0.16513(13) 0.62161(11) 0.46979(8) 0.0174(4) Uani 1.0 2 d .
C9 C 0.17496(15) 0.67418(13) 0.51659(9) 0.0216(4) Uani 1.0 2 d .
C10 C 0.13239(15) 0.76330(13) 0.50729(9) 0.0222(4) Uani 1.0 2 d .
C11 C 0.08098(14) 0.80095(12) 0.45044(9) 0.0201(4) Uani 1.0 2 d .
C12 C 0.07226(13) 0.74929(11) 0.40321(8) 0.0163(3) Uani 1.0 2 d .
C13 C 0.26033(12) 0.46574(11) 0.37759(8) 0.0134(3) Uani 1.0 2 d .
C14 C 0.15109(12) 0.48027(11) 0.38247(8) 0.0135(3) Uani 1.0 2 d .
C15 C 0.09205(13) 0.40465(11) 0.41086(8) 0.0164(3) Uani 1.0 2 d .
C16 C 0.14245(14) 0.31907(12) 0.43129(9) 0.0190(4) Uani 1.0 2 d .
C17 C 0.25178(14) 0.30737(11) 0.42488(8) 0.0181(4) Uani 1.0 2 d .
C18 C 0.31345(13) 0.38122(11) 0.39852(8) 0.0151(3) Uani 1.0 2 d .
C19 C 0.43396(13) 0.37695(11) 0.39230(8) 0.0170(4) Uani 1.0 2 d .
C20 C 0.46574(12) 0.44188(11) 0.32781(8) 0.0151(3) Uani 1.0 2 d .
C21 C 0.55098(13) 0.42708(12) 0.28441(9) 0.0180(4) Uani 1.0 2 d .
C22 C 0.57546(13) 0.49286(12) 0.22821(9) 0.0195(4) Uani 1.0 2 d .
C23 C 0.51666(13) 0.57587(12) 0.21433(9) 0.0173(4) Uani 1.0 2 d .
C24 C 0.42947(12) 0.59235(11) 0.25602(8) 0.0140(3) Uani 1.0 2 d .
C25 C 0.40629(12) 0.52393(11) 0.31118(8) 0.0132(3) Uani 1.0 2 d .
C26 C 0.47395(15) 0.41365(14) 0.44983(9) 0.0240(4) Uani 1.0 2 d .
C27 C 0.48090(14) 0.27973(12) 0.39472(10) 0.0236(4) Uani 1.0 2 d .
C28 C 0.38846(13) 0.74067(11) 0.31644(8) 0.0143(3) Uani 1.0 2 d .
C29 C 0.49455(13) 0.72793(12) 0.33169(9) 0.0196(4) Uani 1.0 2 d .
C30 C 0.52993(15) 0.76707(13) 0.38018(9) 0.0244(4) Uani 1.0 2 d .
C31 C 0.46092(16) 0.81891(13) 0.41412(9) 0.0252(4) Uani 1.0 2 d .
C32 C 0.35562(16) 0.83105(13) 0.39996(9) 0.0247(4) Uani 1.0 2 d .
C33 C 0.31962(14) 0.79177(11) 0.35140(9) 0.0183(4) Uani 1.0 2 d .
C34 C 0.40062(12) 0.77232(11) 0.17622(8) 0.0147(3) Uani 1.0 2 d .
C35 C 0.40031(14) 0.74798(13) 0.11490(9) 0.0214(4) Uani 1.0 2 d .
C36 C 0.44224(16) 0.80389(14) 0.05830(9) 0.0271(4) Uani 1.0 2 d .
C37 C 0.48385(16) 0.88549(13) 0.06170(10) 0.0279(4) Uani 1.0 2 d .
C38 C 0.48225(15) 0.91179(12) 0.12166(10) 0.0251(4) Uani 1.0 2 d .
C39 C 0.44131(13) 0.85577(11) 0.17884(9) 0.0178(4) Uani 1.0 2 d .
C40 C 0.19645(13) 0.44243(11) 0.20409(8) 0.0158(3) Uani 1.0 2 d .
C41 C 0.12167(14) 0.37650(12) 0.22716(9) 0.0210(4) Uani 1.0 2 d .
C42 C 0.15375(16) 0.28709(13) 0.25502(10) 0.0261(4) Uani 1.0 2 d .
C43 C 0.26017(16) 0.26162(12) 0.25963(9) 0.0248(4) Uani 1.0 2 d .
C44 C 0.33496(15) 0.32601(12) 0.23733(9) 0.0212(4) Uani 1.0 2 d .
C45 C 0.30323(14) 0.41615(12) 0.21069(8) 0.0185(4) Uani 1.0 2 d .
C46 C 0.02337(13) 0.54708(11) 0.14359(8) 0.0150(3) Uani 1.0 2 d .
C47 C -0.06598(14) 0.58861(11) 0.16905(9) 0.0183(4) Uani 1.0 2 d .
C48 C -0.16549(14) 0.57532(13) 0.15025(10) 0.0230(4) Uani 1.0 2 d .
C49 C -0.17524(15) 0.52077(13) 0.10542(9) 0.0243(4) Uani 1.0 2 d .
C50 C -0.08609(15) 0.47974(14) 0.07858(9) 0.0250(4) Uani 1.0 2 d .
C51 C 0.01310(14) 0.49280(13) 0.09754(9) 0.0212(4) Uani 1.0 2 d .
C52 C 0.19644(13) 0.67398(11) 0.05123(8) 0.0159(3) Uani 1.0 2 d .
C53 C 0.22397(13) 0.58860(11) 0.08956(8) 0.0152(3) Uani 1.0 2 d .
C54 C 0.29860(13) 0.53320(12) 0.06154(9) 0.0185(4) Uani 1.0 2 d .
C55 C 0.34361(14) 0.56443(13) -0.00195(9) 0.0222(4) Uani 1.0 2 d .
C56 C 0.31235(14) 0.64899(13) -0.03902(9) 0.0217(4) Uani 1.0 2 d .
C57 C 0.23625(14) 0.70577(12) -0.01336(8) 0.0185(4) Uani 1.0 2 d .
C58 C 0.19063(15) 0.79714(13) -0.05090(8) 0.0222(4) Uani 1.0 2 d .
C59 C 0.17087(14) 0.85966(12) -0.00173(8) 0.0196(4) Uani 1.0 2 d .
C60 C 0.17870(16) 0.95408(13) -0.01744(9) 0.0251(4) Uani 1.0 2 d .
C61 C 0.15265(17) 1.00672(13) 0.02936(9) 0.0262(4) Uani 1.0 2 d .
C62 C 0.12032(15) 0.96638(12) 0.09373(9) 0.0212(4) Uani 1.0 2 d .
C63 C 0.11385(13) 0.87129(11) 0.11212(8) 0.0157(3) Uani 1.0 2 d .
C64 C 0.13757(13) 0.82132(11) 0.06303(8) 0.0160(3) Uani 1.0 2 d .
C65 C -0.06849(13) 0.80648(11) 0.19136(8) 0.0154(3) Uani 1.0 2 d .
C66 C -0.11883(14) 0.83211(12) 0.13237(9) 0.0203(4) Uani 1.0 2 d .
C67 C -0.22647(15) 0.82123(13) 0.13158(10) 0.0247(4) Uani 1.0 2 d .
C68 C -0.28462(14) 0.78537(12) 0.18919(10) 0.0243(4) Uani 1.0 2 d .
C69 C -0.23532(14) 0.76008(12) 0.24826(9) 0.0219(4) Uani 1.0 2 d .
C70 C -0.12798(13) 0.77022(11) 0.24913(9) 0.0179(4) Uani 1.0 2 d .
C71 C 0.08313(13) 0.90343(11) 0.24124(8) 0.0155(3) Uani 1.0 2 d .
C72 C -0.00320(15) 0.94381(12) 0.27209(9) 0.0215(4) Uani 1.0 2 d .
C73 C 0.01203(17) 1.00975(13) 0.30823(10) 0.0269(4) Uani 1.0 2 d .
C74 C 0.11238(17) 1.03675(12) 0.31317(10) 0.0271(4) Uani 1.0 2 d .
C75 C 0.19822(16) 0.99854(13) 0.28144(10) 0.0269(4) Uani 1.0 2 d .
C76 C 0.18369(14) 0.93247(12) 0.24574(9) 0.0214(4) Uani 1.0 2 d .
C77 C 0.08285(17) 0.78094(15) -0.07529(10) 0.0300(5) Uani 1.0 2 d .
C78 C 0.26356(19) 0.83848(15) -0.11008(10) 0.0323(5) Uani 1.0 2 d .
C79 C 0.24048(15) 0.03028(14) 0.54529(10) 0.0270(4) Uani 1.0 2 d .
C80 C -0.41152(16) 1.06997(13) 0.27150(10) 0.0263(4) Uani 1.0 2 d .
C81 C 0.28657(19) 0.26233(15) 0.08962(11) 0.0351(5) Uani 1.0 2 d .
H2 H -0.0492 0.4957 0.2953 0.0218 Uiso 1.0 2 calc R
H3 H -0.2304 0.4743 0.3057 0.0277 Uiso 1.0 2 calc R
H4 H -0.3395 0.5420 0.3797 0.0285 Uiso 1.0 2 calc R
H5 H -0.2666 0.6258 0.4461 0.0265 Uiso 1.0 2 calc R
H6 H -0.0852 0.6473 0.4363 0.0210 Uiso 1.0 2 calc R
H8 H 0.1937 0.5604 0.4768 0.0209 Uiso 1.0 2 calc R
H9 H 0.2111 0.6488 0.5552 0.0259 Uiso 1.0 2 calc R
H10 H 0.1384 0.7985 0.5397 0.0267 Uiso 1.0 2 calc R
H11 H 0.0518 0.8620 0.4439 0.0241 Uiso 1.0 2 calc R
H12 H 0.0381 0.7756 0.3641 0.0196 Uiso 1.0 2 calc R
H15 H 0.0174 0.4118 0.4162 0.0197 Uiso 1.0 2 calc R
H16 H 0.1017 0.2681 0.4498 0.0228 Uiso 1.0 2 calc R
H17 H 0.2848 0.2483 0.4386 0.0217 Uiso 1.0 2 calc R
H21 H 0.5928 0.3715 0.2933 0.0216 Uiso 1.0 2 calc R
H22 H 0.6331 0.4811 0.1988 0.0234 Uiso 1.0 2 calc R
H23 H 0.5359 0.6211 0.1766 0.0207 Uiso 1.0 2 calc R
H26A H 0.5511 0.4140 0.4454 0.0288 Uiso 1.0 2 calc R
H26B H 0.4518 0.3742 0.4919 0.0288 Uiso 1.0 2 calc R
H26C H 0.4442 0.4760 0.4486 0.0288 Uiso 1.0 2 calc R
H27A H 0.4591 0.2406 0.4369 0.0284 Uiso 1.0 2 calc R
H27B H 0.5580 0.2803 0.3902 0.0284 Uiso 1.0 2 calc R
H27C H 0.4557 0.2560 0.3586 0.0284 Uiso 1.0 2 calc R
H29 H 0.5423 0.6924 0.3087 0.0235 Uiso 1.0 2 calc R
H30 H 0.6019 0.7583 0.3902 0.0293 Uiso 1.0 2 calc R
H31 H 0.4857 0.8461 0.4470 0.0303 Uiso 1.0 2 calc R
H32 H 0.3080 0.8662 0.4234 0.0296 Uiso 1.0 2 calc R
H33 H 0.2473 0.8000 0.3421 0.0220 Uiso 1.0 2 calc R
H35 H 0.3710 0.6925 0.1120 0.0257 Uiso 1.0 2 calc R
H36 H 0.4424 0.7862 0.0171 0.0325 Uiso 1.0 2 calc R
H37 H 0.5134 0.9233 0.0230 0.0335 Uiso 1.0 2 calc R
H38 H 0.5093 0.9685 0.1238 0.0301 Uiso 1.0 2 calc R
H39 H 0.4410 0.8742 0.2198 0.0214 Uiso 1.0 2 calc R
H41 H 0.0486 0.3931 0.2237 0.0252 Uiso 1.0 2 calc R
H42 H 0.1025 0.2432 0.2710 0.0313 Uiso 1.0 2 calc R
H43 H 0.2818 0.2002 0.2780 0.0297 Uiso 1.0 2 calc R
H44 H 0.4079 0.3086 0.2402 0.0254 Uiso 1.0 2 calc R
H45 H 0.3548 0.4603 0.1969 0.0222 Uiso 1.0 2 calc R
H47 H -0.0594 0.6265 0.1996 0.0219 Uiso 1.0 2 calc R
H48 H -0.2265 0.6037 0.1682 0.0276 Uiso 1.0 2 calc R
H49 H -0.2431 0.5113 0.0929 0.0291 Uiso 1.0 2 calc R
H50 H -0.0929 0.4429 0.0474 0.0300 Uiso 1.0 2 calc R
H51 H 0.0741 0.4648 0.0792 0.0254 Uiso 1.0 2 calc R
H54 H 0.3189 0.4742 0.0857 0.0222 Uiso 1.0 2 calc R
H55 H 0.3964 0.5272 -0.0200 0.0266 Uiso 1.0 2 calc R
H56 H 0.3431 0.6685 -0.0824 0.0260 Uiso 1.0 2 calc R
H60 H 0.2022 0.9828 -0.0609 0.0301 Uiso 1.0 2 calc R
H61 H 0.1569 1.0711 0.0173 0.0314 Uiso 1.0 2 calc R
H62 H 0.1026 1.0033 0.1253 0.0255 Uiso 1.0 2 calc R
H66 H -0.0796 0.8570 0.0927 0.0243 Uiso 1.0 2 calc R
H67 H -0.2602 0.8385 0.0913 0.0297 Uiso 1.0 2 calc R
H68 H -0.3580 0.7781 0.1883 0.0292 Uiso 1.0 2 calc R
H69 H -0.2750 0.7359 0.2879 0.0262 Uiso 1.0 2 calc R
H70 H -0.0945 0.7523 0.2895 0.0214 Uiso 1.0 2 calc R
H72 H -0.0724 0.9263 0.2684 0.0258 Uiso 1.0 2 calc R
H73 H -0.0469 1.0363 0.3296 0.0323 Uiso 1.0 2 calc R
H74 H 0.1224 1.0813 0.3382 0.0325 Uiso 1.0 2 calc R
H75 H 0.2671 1.0176 0.2841 0.0322 Uiso 1.0 2 calc R
H76 H 0.2429 0.9067 0.2241 0.0257 Uiso 1.0 2 calc R
H77A H 0.0508 0.8393 -0.0980 0.0360 Uiso 1.0 2 calc R
H77B H 0.0361 0.7543 -0.0375 0.0360 Uiso 1.0 2 calc R
H77C H 0.0935 0.7390 -0.1058 0.0360 Uiso 1.0 2 calc R
H78A H 0.2774 0.7949 -0.1392 0.0387 Uiso 1.0 2 calc R
H78B H 0.3303 0.8520 -0.0946 0.0387 Uiso 1.0 2 calc R
H78C H 0.2297 0.8950 -0.1344 0.0387 Uiso 1.0 2 calc R
H79 H 0.2504 -0.0255 0.5808 0.0325 Uiso 1.0 2 calc R
H80 H -0.3591 1.1181 0.2659 0.0316 Uiso 1.0 2 calc R
H81 H 0.2542 0.2891 0.1271 0.0421 Uiso 1.0 2 calc R

loop_
_atom_site_aniso_label
_atom_site_aniso_U_11
_atom_site_aniso_U_22
_atom_site_aniso_U_33
_atom_site_aniso_U_12
_atom_site_aniso_U_13
_atom_site_aniso_U_23
Cu1 0.01117(9) 0.01279(9) 0.01294(10) -0.00086(7) -0.00083(7) -0.00310(7)
Cl1 0.0386(3) 0.0409(3) 0.0318(3) -0.0091(3) -0.0011(2) -0.0153(3)
Cl2 0.0342(3) 0.0460(3) 0.0428(3) -0.0049(3) 0.0109(3) -0.0098(3)
Cl3 0.0343(3) 0.0517(4) 0.0644(4) -0.0022(3) -0.0144(3) -0.0323(3)
Cl4 0.0361(3) 0.0259(3) 0.0411(3) 0.00621(19) -0.0021(3) -0.0074(2)
Cl5 0.0736(5) 0.0385(3) 0.0338(3) -0.0011(3) 0.0152(3) -0.0080(3)
Cl6 0.0326(3) 0.0473(4) 0.0463(4) 0.0135(3) -0.0109(3) -0.0119(3)
Cl7 0.0357(3) 0.0413(3) 0.0556(4) 0.0033(3) 0.0048(3) -0.0207(3)
Cl8 0.1264(8) 0.0333(4) 0.0996(7) -0.0297(4) -0.0765(7) 0.0132(4)
Cl9 0.0605(4) 0.0533(4) 0.0398(4) 0.0049(3) -0.0213(3) -0.0046(3)
P1 0.01101(18) 0.01261(18) 0.01175(18) -0.00016(14) -0.00038(14) -0.00249(14)
P2 0.01049(17) 0.01224(18) 0.01372(18) -0.00195(14) -0.00069(14) -0.00198(14)
P3 0.01424(18) 0.01210(18) 0.01296(18) -0.00164(14) -0.00052(14) -0.00350(14)
P4 0.01256(18) 0.01226(18) 0.01273(18) 0.00056(14) -0.00066(14) -0.00136(14)
P6 0.0204(2) 0.0236(3) 0.0173(2) 0.00152(17) -0.00086(17) -0.00583(17)
F1 0.0414(8) 0.0285(7) 0.0499(8) -0.0054(6) -0.0092(7) 0.0092(6)
F2 0.0291(6) 0.0530(8) 0.0305(7) 0.0088(6) -0.0048(5) -0.0241(6)
F3 0.0339(7) 0.0295(6) 0.0300(6) 0.0060(5) -0.0148(5) -0.0107(5)
F4 0.0557(9) 0.0626(10) 0.0260(7) 0.0283(8) -0.0023(6) -0.0179(7)
F5 0.0193(6) 0.0646(9) 0.0339(7) 0.0040(6) -0.0054(5) -0.0148(7)
F6 0.0456(9) 0.0372(8) 0.0592(10) -0.0129(7) 0.0042(7) 0.0049(7)
O1 0.0122(5) 0.0124(5) 0.0167(6) -0.0004(4) 0.0017(5) -0.0019(5)
O2 0.0193(6) 0.0141(6) 0.0142(6) -0.0020(5) 0.0024(5) -0.0020(5)
C1 0.0124(7) 0.0147(7) 0.0141(7) -0.0004(6) -0.0010(6) 0.0001(6)
C2 0.0175(8) 0.0179(8) 0.0188(8) 0.0002(6) -0.0029(7) -0.0030(7)
C3 0.0209(9) 0.0190(9) 0.0291(10) -0.0041(7) -0.0099(7) -0.0006(7)
C4 0.0127(8) 0.0233(9) 0.0312(10) -0.0031(7) -0.0030(7) 0.0047(8)
C5 0.0152(8) 0.0241(9) 0.0234(9) 0.0016(7) 0.0046(7) 0.0003(7)
C6 0.0167(8) 0.0182(8) 0.0166(8) -0.0013(6) 0.0004(6) -0.0017(7)
C7 0.0129(7) 0.0153(8) 0.0129(7) -0.0026(6) 0.0009(6) -0.0034(6)
C8 0.0205(8) 0.0157(8) 0.0155(8) -0.0018(6) -0.0025(7) -0.0014(6)
C9 0.0276(9) 0.0234(9) 0.0147(8) -0.0042(7) -0.0049(7) -0.0035(7)
C10 0.0271(9) 0.0231(9) 0.0190(9) -0.0056(7) 0.0009(7) -0.0092(7)
C11 0.0204(8) 0.0169(8) 0.0235(9) -0.0013(7) 0.0020(7) -0.0064(7)
C12 0.0156(8) 0.0164(8) 0.0167(8) -0.0001(6) -0.0016(6) -0.0027(6)
C13 0.0146(7) 0.0128(7) 0.0126(7) -0.0020(6) 0.0009(6) -0.0026(6)
C14 0.0156(8) 0.0131(7) 0.0115(7) 0.0004(6) -0.0004(6) -0.0022(6)
C15 0.0141(7) 0.0178(8) 0.0162(8) -0.0013(6) 0.0018(6) -0.0018(6)
C16 0.0207(8) 0.0153(8) 0.0193(8) -0.0039(7) 0.0023(7) 0.0003(7)
C17 0.0208(8) 0.0134(8) 0.0178(8) 0.0009(6) 0.0009(7) 0.0002(6)
C18 0.0147(8) 0.0163(8) 0.0139(7) 0.0003(6) -0.0002(6) -0.0027(6)
C19 0.0136(8) 0.0164(8) 0.0194(8) 0.0014(6) -0.0015(6) -0.0006(7)
C20 0.0126(7) 0.0145(8) 0.0183(8) -0.0016(6) -0.0021(6) -0.0031(6)
C21 0.0116(7) 0.0173(8) 0.0254(9) 0.0013(6) -0.0015(7) -0.0056(7)
C22 0.0120(7) 0.0216(9) 0.0245(9) -0.0009(6) 0.0042(7) -0.0061(7)
C23 0.0136(8) 0.0180(8) 0.0200(8) -0.0036(6) 0.0015(6) -0.0034(7)
C24 0.0103(7) 0.0136(7) 0.0185(8) -0.0012(6) -0.0017(6) -0.0040(6)
C25 0.0095(7) 0.0149(8) 0.0162(8) -0.0019(6) 0.0003(6) -0.0053(6)
C26 0.0216(9) 0.0296(10) 0.0200(9) -0.0012(7) -0.0060(7) -0.0015(8)
C27 0.0195(9) 0.0179(9) 0.0291(10) 0.0052(7) 0.0013(7) 0.0019(7)
C28 0.0155(8) 0.0133(7) 0.0135(7) -0.0036(6) -0.0012(6) -0.0006(6)
C29 0.0160(8) 0.0199(8) 0.0234(9) -0.0010(7) -0.0036(7) -0.0047(7)
C30 0.0231(9) 0.0247(9) 0.0263(10) -0.0043(7) -0.0100(8) -0.0032(8)
C31 0.0362(11) 0.0224(9) 0.0186(9) -0.0089(8) -0.0063(8) -0.0039(7)
C32 0.0302(10) 0.0229(9) 0.0223(9) -0.0054(8) 0.0040(8) -0.0085(8)
C33 0.0176(8) 0.0165(8) 0.0202(8) -0.0031(6) 0.0008(7) -0.0026(7)
C34 0.0105(7) 0.0155(8) 0.0170(8) -0.0015(6) -0.0012(6) -0.0006(6)
C35 0.0225(9) 0.0224(9) 0.0194(9) -0.0062(7) -0.0019(7) -0.0030(7)
C36 0.0330(10) 0.0306(10) 0.0167(9) -0.0042(8) 0.0008(8) -0.0029(8)
C37 0.0327(10) 0.0246(10) 0.0211(9) -0.0042(8) 0.0040(8) 0.0060(8)
C38 0.0279(10) 0.0159(8) 0.0286(10) -0.0055(7) 0.0004(8) 0.0023(7)
C39 0.0175(8) 0.0150(8) 0.0201(8) -0.0008(6) -0.0008(7) -0.0018(7)
C40 0.0208(8) 0.0137(8) 0.0138(8) -0.0004(6) 0.0002(6) -0.0052(6)
C41 0.0200(8) 0.0177(8) 0.0236(9) -0.0003(7) 0.0032(7) -0.0025(7)
C42 0.0280(10) 0.0170(9) 0.0300(10) -0.0031(7) 0.0060(8) 0.0002(8)
C43 0.0318(10) 0.0157(8) 0.0252(9) 0.0024(7) -0.0018(8) -0.0019(7)
C44 0.0234(9) 0.0199(9) 0.0217(9) 0.0032(7) -0.0061(7) -0.0074(7)
C45 0.0216(8) 0.0167(8) 0.0190(8) -0.0019(7) -0.0037(7) -0.0069(7)
C46 0.0169(8) 0.0141(7) 0.0137(7) -0.0041(6) -0.0008(6) -0.0016(6)
C47 0.0204(8) 0.0150(8) 0.0203(8) -0.0027(6) -0.0008(7) -0.0050(7)
C48 0.0173(8) 0.0223(9) 0.0295(10) -0.0017(7) -0.0002(7) -0.0059(8)
C49 0.0196(9) 0.0288(10) 0.0251(9) -0.0074(7) -0.0057(7) -0.0038(8)
C50 0.0265(10) 0.0323(10) 0.0203(9) -0.0112(8) -0.0019(7) -0.0116(8)
C51 0.0209(9) 0.0254(9) 0.0199(9) -0.0049(7) 0.0017(7) -0.0105(7)
C52 0.0163(8) 0.0178(8) 0.0150(8) -0.0033(6) 0.0006(6) -0.0064(7)
C53 0.0156(8) 0.0176(8) 0.0141(8) -0.0046(6) 0.0004(6) -0.0062(6)
C54 0.0185(8) 0.0187(8) 0.0201(8) -0.0016(7) -0.0007(7) -0.0078(7)
C55 0.0194(8) 0.0275(9) 0.0225(9) -0.0031(7) 0.0033(7) -0.0122(8)
C56 0.0211(9) 0.0283(10) 0.0172(8) -0.0079(7) 0.0044(7) -0.0083(7)
C57 0.0210(8) 0.0209(8) 0.0145(8) -0.0056(7) 0.0001(7) -0.0045(7)
C58 0.0305(10) 0.0225(9) 0.0127(8) -0.0038(7) 0.0004(7) -0.0018(7)
C59 0.0221(9) 0.0203(9) 0.0153(8) -0.0030(7) -0.0017(7) -0.0005(7)
C60 0.0356(11) 0.0218(9) 0.0152(8) -0.0057(8) 0.0008(8) 0.0024(7)
C61 0.0388(11) 0.0169(9) 0.0210(9) -0.0056(8) -0.0021(8) 0.0015(7)
C62 0.0286(9) 0.0165(8) 0.0176(8) -0.0017(7) -0.0020(7) -0.0012(7)
C63 0.0165(8) 0.0159(8) 0.0132(8) -0.0006(6) -0.0008(6) 0.0001(6)
C64 0.0161(8) 0.0142(8) 0.0165(8) -0.0016(6) -0.0013(6) -0.0001(6)
C65 0.0143(8) 0.0121(7) 0.0190(8) 0.0014(6) -0.0016(6) -0.0014(6)
C66 0.0191(8) 0.0198(8) 0.0200(9) 0.0002(7) -0.0027(7) 0.0003(7)
C67 0.0203(9) 0.0246(9) 0.0280(10) -0.0001(7) -0.0098(8) 0.0001(8)
C68 0.0141(8) 0.0204(9) 0.0374(11) 0.0004(7) -0.0036(8) -0.0036(8)
C69 0.0177(8) 0.0181(8) 0.0273(9) -0.0002(7) 0.0038(7) -0.0010(7)
C70 0.0177(8) 0.0154(8) 0.0192(8) 0.0007(6) -0.0005(7) -0.0013(7)
C71 0.0192(8) 0.0120(7) 0.0145(8) 0.0014(6) -0.0019(6) -0.0010(6)
C72 0.0234(9) 0.0166(8) 0.0237(9) 0.0010(7) 0.0015(7) -0.0041(7)
C73 0.0363(11) 0.0180(9) 0.0256(10) 0.0037(8) 0.0046(8) -0.0065(8)
C74 0.0448(12) 0.0143(8) 0.0234(9) -0.0008(8) -0.0058(9) -0.0059(7)
C75 0.0305(10) 0.0198(9) 0.0320(10) -0.0040(8) -0.0095(8) -0.0058(8)
C76 0.0192(8) 0.0193(8) 0.0261(9) 0.0008(7) -0.0030(7) -0.0057(7)
C77 0.0384(11) 0.0308(11) 0.0213(9) -0.0027(9) -0.0103(8) -0.0036(8)
C78 0.0480(13) 0.0304(11) 0.0161(9) -0.0078(9) 0.0087(9) -0.0017(8)
C79 0.0245(9) 0.0259(10) 0.0294(10) -0.0031(8) -0.0018(8) -0.0022(8)
C80 0.0295(10) 0.0202(9) 0.0292(10) -0.0019(8) -0.0017(8) -0.0048(8)
C81 0.0449(13) 0.0330(11) 0.0289(11) -0.0095(10) -0.0094(10) -0.0053(9)

loop_
_atom_type_symbol
_atom_type_description
_atom_type_scat_dispersion_real
_atom_type_scat_dispersion_imag
_atom_type_scat_source
C C 0.0033 0.0016
;
International Tables for Crystallography
(1992, Vol. C, Tables 4.2.6.8 and 6.1.1.4)
;
H H 0.0000 0.0000
;
International Tables for Crystallography
(1992, Vol. C, Table 6.1.1.4)
;
O O 0.0106 0.0060
;
International Tables for Crystallography
(1992, Vol. C, Tables 4.2.6.8 and 6.1.1.4)
;
P P 0.1023 0.0942
;
International Tables for Crystallography
(1992, Vol. C, Tables 4.2.6.8 and 6.1.1.4)
;
Cu Cu 0.3201 1.2651
;
International Tables for Crystallography
(1992, Vol. C, Tables 4.2.6.8 and 6.1.1.4)
;
F F 0.0171 0.0103
;
International Tables for Crystallography
(1992, Vol. C, Tables 4.2.6.8 and 6.1.1.4)
;
Cl Cl 0.1484 0.1585
;
International Tables for Crystallography
(1992, Vol. C, Tables 4.2.6.8 and 6.1.1.4)
;

loop_
_geom_angle_atom_site_label_1
_geom_angle_atom_site_label_2
_geom_angle_atom_site_label_3
_geom_angle
_geom_angle_publ_flag
P1 Cu1 P2 108.353(16) yes
P1 Cu1 P3 107.044(17) yes
P1 Cu1 P4 114.617(16) yes
P2 Cu1 P3 108.989(16) yes
P2 Cu1 P4 107.061(16) yes
P3 Cu1 P4 110.661(17) yes
Cu1 P1 C1 119.48(6) yes
Cu1 P1 C7 112.82(5) yes
Cu1 P1 C14 115.62(6) yes
C1 P1 C7 101.77(8) yes
C1 P1 C14 101.34(7) yes
C7 P1 C14 103.65(8) yes
Cu1 P2 C24 112.79(6) yes
Cu1 P2 C28 122.81(6) yes
Cu1 P2 C34 114.57(6) yes
C24 P2 C28 98.70(8) yes
C24 P2 C34 103.16(7) yes
C28 P2 C34 102.04(8) yes
Cu1 P3 C40 116.80(6) yes
Cu1 P3 C46 117.13(6) yes
Cu1 P3 C53 116.88(6) yes
C40 P3 C46 101.17(8) yes
C40 P3 C53 104.09(8) yes
C46 P3 C53 97.90(8) yes
Cu1 P4 C63 118.98(6) yes
Cu1 P4 C65 114.08(6) yes
Cu1 P4 C71 115.69(6) yes
C63 P4 C65 102.01(8) yes
C63 P4 C71 100.53(8) yes
C65 P4 C71 103.25(8) yes
F1 P6 F2 89.91(8) yes
F1 P6 F3 89.47(7) yes
F1 P6 F4 90.52(8) yes
F1 P6 F5 89.05(8) yes
F1 P6 F6 179.04(8) yes
F2 P6 F3 89.00(7) yes
F2 P6 F4 179.29(8) yes
F2 P6 F5 90.61(8) yes
F2 P6 F6 89.41(8) yes
F3 P6 F4 90.44(8) yes
F3 P6 F5 178.47(7) yes
F3 P6 F6 89.85(8) yes
F4 P6 F5 89.97(8) yes
F4 P6 F6 90.16(9) yes
F5 P6 F6 91.62(8) yes
C13 O1 C25 114.33(13) yes
C52 O2 C64 115.21(13) yes
P1 C1 C2 118.55(13) yes
P1 C1 C6 122.85(14) yes
C2 C1 C6 118.58(15) yes
C1 C2 C3 120.90(17) yes
C2 C3 C4 119.8(2) yes
C3 C4 C5 119.96(17) yes
C4 C5 C6 120.35(18) yes
C1 C6 C5 120.31(18) yes
P1 C7 C8 123.48(13) yes
P1 C7 C12 117.54(13) yes
C8 C7 C12 118.96(17) yes
C7 C8 C9 120.07(16) yes
C8 C9 C10 120.51(17) yes
C9 C10 C11 119.80(19) yes
C10 C11 C12 119.93(17) yes
C7 C12 C11 120.72(16) yes
O1 C13 C14 116.31(14) yes
O1 C13 C18 119.58(14) yes
C14 C13 C18 124.10(15) yes
P1 C14 C13 118.74(12) yes
P1 C14 C15 124.11(12) yes
C13 C14 C15 117.12(14) yes
C14 C15 C16 120.24(15) yes
C15 C16 C17 120.76(16) yes
C16 C17 C18 120.77(15) yes
C13 C18 C17 116.98(15) yes
C13 C18 C19 117.93(14) yes
C17 C18 C19 125.08(14) yes
C18 C19 C20 106.54(13) yes
C18 C19 C26 108.46(14) yes
C18 C19 C27 112.29(14) yes
C20 C19 C26 108.17(14) yes
C20 C19 C27 112.18(14) yes
C26 C19 C27 109.05(15) yes
C19 C20 C21 125.58(14) yes
C19 C20 C25 117.63(14) yes
C21 C20 C25 116.77(14) yes
C20 C21 C22 120.74(16) yes
C21 C22 C23 121.00(16) yes
C22 C23 C24 119.82(15) yes
P2 C24 C23 127.66(12) yes
P2 C24 C25 114.91(12) yes
C23 C24 C25 117.40(15) yes
O1 C25 C20 120.02(13) yes
O1 C25 C24 115.78(13) yes
C20 C25 C24 124.20(15) yes
P2 C28 C29 120.72(14) yes
P2 C28 C33 120.31(14) yes
C29 C28 C33 118.89(18) yes
C28 C29 C30 120.21(17) yes
C29 C30 C31 120.41(18) yes
C30 C31 C32 119.8(2) yes
C31 C32 C33 119.99(18) yes
C28 C33 C32 120.64(17) yes
P2 C34 C35 118.42(13) yes
P2 C34 C39 123.04(14) yes
C35 C34 C39 118.49(15) yes
C34 C35 C36 120.77(19) yes
C35 C36 C37 120.2(2) yes
C36 C37 C38 119.82(17) yes
C37 C38 C39 120.45(18) yes
C34 C39 C38 120.27(18) yes
P3 C40 C41 120.22(13) yes
P3 C40 C45 121.26(13) yes
C41 C40 C45 118.41(15) yes
C40 C41 C42 120.49(17) yes
C41 C42 C43 120.34(18) yes
C42 C43 C44 119.86(16) yes
C43 C44 C45 120.07(17) yes
C40 C45 C44 120.79(17) yes
P3 C46 C47 120.23(15) yes
P3 C46 C51 120.47(13) yes
C47 C46 C51 119.29(17) yes
C46 C47 C48 120.57(19) yes
C47 C48 C49 119.87(18) yes
C48 C49 C50 120.26(19) yes
C49 C50 C51 119.8(2) yes
C46 C51 C50 120.18(17) yes
O2 C52 C53 115.54(14) yes
O2 C52 C57 120.16(14) yes
C53 C52 C57 124.30(16) yes
P3 C53 C52 115.22(13) yes
P3 C53 C54 127.58(12) yes
C52 C53 C54 117.18(15) yes
C53 C54 C55 120.07(16) yes
C54 C55 C56 120.95(17) yes
C55 C56 C57 120.79(16) yes
C52 C57 C56 116.61(15) yes
C52 C57 C58 117.91(15) yes
C56 C57 C58 125.44(15) yes
C57 C58 C59 107.08(14) yes
C57 C58 C77 108.14(16) yes
C57 C58 C78 111.95(16) yes
C59 C58 C77 108.15(16) yes
C59 C58 C78 112.05(17) yes
C77 C58 C78 109.32(16) yes
C58 C59 C60 124.63(15) yes
C58 C59 C64 118.43(16) yes
C60 C59 C64 116.86(17) yes
C59 C60 C61 120.96(16) yes
C60 C61 C62 120.83(18) yes
C61 C62 C63 120.11(18) yes
P4 C63 C62 123.17(14) yes
P4 C63 C64 119.69(12) yes
C62 C63 C64 117.13(15) yes
O2 C64 C59 119.77(16) yes
O2 C64 C63 116.16(14) yes
C59 C64 C63 124.06(16) yes
P4 C65 C66 122.95(13) yes
P4 C65 C70 118.08(13) yes
C66 C65 C70 118.87(16) yes
C65 C66 C67 120.13(16) yes
C66 C67 C68 120.45(18) yes
C67 C68 C69 119.85(17) yes
C68 C69 C70 119.83(16) yes
C65 C70 C69 120.85(17) yes
P4 C71 C72 124.11(14) yes
P4 C71 C76 117.18(13) yes
C72 C71 C76 118.70(18) yes
C71 C72 C73 120.17(19) yes
C72 C73 C74 120.46(19) yes
C73 C74 C75 119.7(2) yes
C74 C75 C76 120.10(19) yes
C71 C76 C75 120.82(17) yes
Cl1 C79 Cl2 110.56(12) yes
Cl1 C79 Cl3 109.99(11) yes
Cl2 C79 Cl3 109.81(12) yes
Cl4 C80 Cl5 110.39(10) yes
Cl4 C80 Cl6 110.04(13) yes
Cl5 C80 Cl6 110.80(12) yes
Cl7 C81 Cl8 110.48(13) yes
Cl7 C81 Cl9 110.98(12) yes
Cl8 C81 Cl9 110.92(15) yes
C1 C2 H2 119.546 no
C3 C2 H2 119.552 no
C2 C3 H3 120.074 no
C4 C3 H3 120.078 no
C3 C4 H4 120.024 no
C5 C4 H4 120.014 no
C4 C5 H5 119.821 no
C6 C5 H5 119.828 no
C1 C6 H6 119.844 no
C5 C6 H6 119.843 no
C7 C8 H8 119.963 no
C9 C8 H8 119.970 no
C8 C9 H9 119.743 no
C10 C9 H9 119.750 no
C9 C10 H10 120.106 no
C11 C10 H10 120.099 no
C10 C11 H11 120.027 no
C12 C11 H11 120.043 no
C7 C12 H12 119.638 no
C11 C12 H12 119.641 no
C14 C15 H15 119.885 no
C16 C15 H15 119.874 no
C15 C16 H16 119.620 no
C17 C16 H16 119.619 no
C16 C17 H17 119.611 no
C18 C17 H17 119.621 no
C20 C21 H21 119.631 no
C22 C21 H21 119.629 no
C21 C22 H22 119.497 no
C23 C22 H22 119.498 no
C22 C23 H23 120.095 no
C24 C23 H23 120.087 no
C19 C26 H26A 109.479 no
C19 C26 H26B 109.472 no
C19 C26 H26C 109.474 no
H26A C26 H26B 109.467 no
H26A C26 H26C 109.474 no
H26B C26 H26C 109.461 no
C19 C27 H27A 109.477 no
C19 C27 H27B 109.477 no
C19 C27 H27C 109.468 no
H27A C27 H27B 109.469 no
H27A C27 H27C 109.461 no
H27B C27 H27C 109.474 no
C28 C29 H29 119.897 no
C30 C29 H29 119.890 no
C29 C30 H30 119.794 no
C31 C30 H30 119.792 no
C30 C31 H31 120.084 no
C32 C31 H31 120.079 no
C31 C32 H32 119.998 no
C33 C32 H32 120.010 no
C28 C33 H33 119.676 no
C32 C33 H33 119.682 no
C34 C35 H35 119.605 no
C36 C35 H35 119.626 no
C35 C36 H36 119.918 no
C37 C36 H36 119.906 no
C36 C37 H37 120.096 no
C38 C37 H37 120.084 no
C37 C38 H38 119.770 no
C39 C38 H38 119.784 no
C34 C39 H39 119.862 no
C38 C39 H39 119.872 no
C40 C41 H41 119.755 no
C42 C41 H41 119.756 no
C41 C42 H42 119.828 no
C43 C42 H42 119.828 no
C42 C43 H43 120.071 no
C44 C43 H43 120.073 no
C43 C44 H44 119.968 no
C45 C44 H44 119.964 no
C40 C45 H45 119.603 no
C44 C45 H45 119.604 no
C46 C47 H47 119.711 no
C48 C47 H47 119.717 no
C47 C48 H48 120.064 no
C49 C48 H48 120.066 no
C48 C49 H49 119.862 no
C50 C49 H49 119.880 no
C49 C50 H50 120.095 no
C51 C50 H50 120.091 no
C46 C51 H51 119.905 no
C50 C51 H51 119.912 no
C53 C54 H54 119.956 no
C55 C54 H54 119.971 no
C54 C55 H55 119.517 no
C56 C55 H55 119.538 no
C55 C56 H56 119.600 no
C57 C56 H56 119.607 no
C59 C60 H60 119.518 no
C61 C60 H60 119.526 no
C60 C61 H61 119.589 no
C62 C61 H61 119.584 no
C61 C62 H62 119.943 no
C63 C62 H62 119.944 no
C65 C66 H66 119.930 no
C67 C66 H66 119.936 no
C66 C67 H67 119.773 no
C68 C67 H67 119.776 no
C67 C68 H68 120.083 no
C69 C68 H68 120.063 no
C68 C69 H69 120.088 no
C70 C69 H69 120.078 no
C65 C70 H70 119.574 no
C69 C70 H70 119.574 no
C71 C72 H72 119.920 no
C73 C72 H72 119.913 no
C72 C73 H73 119.768 no
C74 C73 H73 119.770 no
C73 C74 H74 120.133 no
C75 C74 H74 120.140 no
C74 C75 H75 119.947 no
C76 C75 H75 119.955 no
C71 C76 H76 119.598 no
C75 C76 H76 119.586 no
C58 C77 H77A 109.468 no
C58 C77 H77B 109.471 no
C58 C77 H77C 109.477 no
H77A C77 H77B 109.465 no
H77A C77 H77C 109.467 no
H77B C77 H77C 109.479 no
C58 C78 H78A 109.474 no
C58 C78 H78B 109.466 no
C58 C78 H78C 109.465 no
H78A C78 H78B 109.472 no
H78A C78 H78C 109.474 no
H78B C78 H78C 109.476 no
Cl1 C79 H79 108.817 no
Cl2 C79 H79 108.817 no
Cl3 C79 H79 108.819 no
Cl4 C80 H80 108.523 no
Cl5 C80 H80 108.513 no
Cl6 C80 H80 108.517 no
Cl7 C81 H81 108.113 no
Cl8 C81 H81 108.115 no
Cl9 C81 H81 108.112 no

loop_
_geom_bond_atom_site_label_1
_geom_bond_atom_site_label_2
_geom_bond_distance
_geom_bond_publ_flag
Cu1 P1 2.4072(4) yes
Cu1 P2 2.3811(5) yes
Cu1 P3 2.3957(6) yes
Cu1 P4 2.4170(5) yes
Cl1 C79 1.760(3) yes
Cl2 C79 1.763(2) yes
Cl3 C79 1.756(3) yes
Cl4 C80 1.756(2) yes
Cl5 C80 1.754(2) yes
Cl6 C80 1.762(3) yes
Cl7 C81 1.759(3) yes
Cl8 C81 1.743(3) yes
Cl9 C81 1.752(3) yes
P1 C1 1.8380(16) yes
P1 C7 1.8257(19) yes
P1 C14 1.8362(16) yes
P2 C24 1.8319(16) yes
P2 C28 1.8322(19) yes
P2 C34 1.8315(16) yes
P3 C40 1.8320(16) yes
P3 C46 1.8323(18) yes
P3 C53 1.8378(17) yes
P4 C63 1.8339(16) yes
P4 C65 1.8284(18) yes
P4 C71 1.8352(19) yes
P6 F1 1.6054(14) yes
P6 F2 1.5980(15) yes
P6 F3 1.6155(14) yes
P6 F4 1.5830(16) yes
P6 F5 1.5956(13) yes
P6 F6 1.5985(15) yes
O1 C13 1.3886(19) yes
O1 C25 1.389(2) yes
O2 C52 1.384(2) yes
O2 C64 1.388(2) yes
C1 C2 1.397(3) yes
C1 C6 1.401(3) yes
C2 C3 1.394(3) yes
C3 C4 1.389(3) yes
C4 C5 1.385(3) yes
C5 C6 1.396(3) yes
C7 C8 1.395(3) yes
C7 C12 1.400(3) yes
C8 C9 1.394(3) yes
C9 C10 1.388(3) yes
C10 C11 1.389(3) yes
C11 C12 1.389(3) yes
C13 C14 1.392(3) yes
C13 C18 1.396(3) yes
C14 C15 1.402(3) yes
C15 C16 1.392(3) yes
C16 C17 1.391(3) yes
C17 C18 1.393(3) yes
C18 C19 1.528(3) yes
C19 C20 1.526(2) yes
C19 C26 1.551(3) yes
C19 C27 1.530(3) yes
C20 C21 1.395(3) yes
C20 C25 1.393(3) yes
C21 C22 1.391(3) yes
C22 C23 1.395(3) yes
C23 C24 1.397(3) yes
C24 C25 1.396(2) yes
C28 C29 1.402(3) yes
C28 C33 1.390(3) yes
C29 C30 1.386(3) yes
C30 C31 1.385(3) yes
C31 C32 1.386(3) yes
C32 C33 1.392(3) yes
C34 C35 1.399(3) yes
C34 C39 1.400(3) yes
C35 C36 1.386(3) yes
C36 C37 1.384(3) yes
C37 C38 1.384(3) yes
C38 C39 1.391(3) yes
C40 C41 1.405(3) yes
C40 C45 1.398(3) yes
C41 C42 1.390(3) yes
C42 C43 1.387(3) yes
C43 C44 1.387(3) yes
C44 C45 1.393(3) yes
C46 C47 1.383(3) yes
C46 C51 1.401(3) yes
C47 C48 1.393(3) yes
C48 C49 1.382(3) yes
C49 C50 1.390(3) yes
C50 C51 1.390(3) yes
C52 C53 1.395(3) yes
C52 C57 1.396(3) yes
C53 C54 1.395(3) yes
C54 C55 1.397(3) yes
C55 C56 1.388(3) yes
C56 C57 1.396(3) yes
C57 C58 1.527(3) yes
C58 C59 1.524(3) yes
C58 C77 1.550(3) yes
C58 C78 1.531(3) yes
C59 C60 1.393(3) yes
C59 C64 1.394(3) yes
C60 C61 1.386(3) yes
C61 C62 1.391(3) yes
C62 C63 1.403(3) yes
C63 C64 1.394(3) yes
C65 C66 1.396(3) yes
C65 C70 1.398(3) yes
C66 C67 1.393(3) yes
C67 C68 1.386(3) yes
C68 C69 1.391(3) yes
C69 C70 1.387(3) yes
C71 C72 1.397(3) yes
C71 C76 1.396(3) yes
C72 C73 1.395(3) yes
C73 C74 1.384(4) yes
C74 C75 1.387(3) yes
C75 C76 1.388(3) yes
C2 H2 0.950 no
C3 H3 0.950 no
C4 H4 0.950 no
C5 H5 0.950 no
C6 H6 0.950 no
C8 H8 0.950 no
C9 H9 0.950 no
C10 H10 0.950 no
C11 H11 0.950 no
C12 H12 0.950 no
C15 H15 0.950 no
C16 H16 0.950 no
C17 H17 0.950 no
C21 H21 0.950 no
C22 H22 0.950 no
C23 H23 0.950 no
C26 H26A 0.980 no
C26 H26B 0.980 no
C26 H26C 0.980 no
C27 H27A 0.980 no
C27 H27B 0.980 no
C27 H27C 0.980 no
C29 H29 0.950 no
C30 H30 0.950 no
C31 H31 0.950 no
C32 H32 0.950 no
C33 H33 0.950 no
C35 H35 0.950 no
C36 H36 0.950 no
C37 H37 0.950 no
C38 H38 0.950 no
C39 H39 0.950 no
C41 H41 0.950 no
C42 H42 0.950 no
C43 H43 0.950 no
C44 H44 0.950 no
C45 H45 0.950 no
C47 H47 0.950 no
C48 H48 0.950 no
C49 H49 0.950 no
C50 H50 0.950 no
C51 H51 0.950 no
C54 H54 0.950 no
C55 H55 0.950 no
C56 H56 0.950 no
C60 H60 0.950 no
C61 H61 0.950 no
C62 H62 0.950 no
C66 H66 0.950 no
C67 H67 0.950 no
C68 H68 0.950 no
C69 H69 0.950 no
C70 H70 0.950 no
C72 H72 0.950 no
C73 H73 0.950 no
C74 H74 0.950 no
C75 H75 0.950 no
C76 H76 0.950 no
C77 H77A 0.980 no
C77 H77B 0.980 no
C77 H77C 0.980 no
C78 H78A 0.980 no
C78 H78B 0.980 no
C78 H78C 0.980 no
C79 H79 1.000 no
C80 H80 1.000 no
C81 H81 1.000 no

loop_
_geom_contact_atom_site_label_1
_geom_contact_atom_site_label_2
_geom_contact_distance
_geom_contact_publ_flag
_geom_contact_site_symmetry_2
Cu1 O1 3.3090(12) no .
Cu1 O2 3.3289(13) no .
P1 O1 2.9148(12) no .
P2 O1 2.8032(11) no .
P3 O2 2.8072(12) no .
P4 O2 2.9355(14) no .
O1 C7 3.367(2) no .
O1 C8 3.400(2) no .
O1 C19 2.8007(19) no .
O1 C26 3.215(3) no .
O1 C28 3.098(2) no .
O2 C46 3.073(2) no .
O2 C47 3.463(2) no .
O2 C58 2.812(2) no .
O2 C65 3.542(2) no .
O2 C66 3.563(2) no .
O2 C77 3.261(3) no .
C1 C4 2.803(3) no .
C1 C12 3.393(3) no .
C1 C15 3.052(3) no .
C1 C70 3.496(3) no .
C2 C5 2.774(3) no .
C2 C14 3.382(3) no .
C2 C15 3.253(3) no .
C2 C47 3.195(3) no .
C3 C6 2.784(3) no .
C6 C7 3.035(3) no .
C6 C12 3.219(3) no .
C7 C10 2.797(3) no .
C7 C13 3.516(3) no .
C7 C33 3.411(3) no .
C8 C11 2.786(3) no .
C8 C13 3.431(3) no .
C8 C14 3.092(3) no .
C9 C12 2.772(3) no .
C10 C32 3.545(3) no .
C11 C33 3.550(3) no .
C12 C33 3.310(3) no .
C13 C16 2.739(3) no .
C13 C20 2.767(3) no .
C13 C24 3.513(2) no .
C13 C26 3.178(3) no .
C14 C17 2.810(3) no .
C14 C25 3.512(3) no .
C15 C18 2.816(3) no .
C17 C26 3.465(3) no .
C17 C27 2.957(3) no .
C18 C25 2.767(3) no .
C20 C23 2.823(3) no .
C20 C44 3.405(3) no .
C20 C45 3.412(3) no .
C21 C24 2.807(3) no .
C21 C26 3.473(3) no .
C21 C27 2.960(3) no .
C21 C44 3.526(3) no .
C22 C25 2.734(3) no .
C23 C34 3.176(3) no .
C23 C35 3.289(3) no .
C24 C29 3.015(3) no .
C24 C35 3.369(3) no .
C24 C45 3.512(3) no .
C25 C26 3.156(3) no .
C25 C28 3.268(3) no .
C25 C29 3.451(3) no .
C25 C45 3.293(3) no .
C28 C31 2.793(3) no .
C28 C39 3.066(3) no .
C29 C32 2.777(3) no .
C29 C34 3.449(3) no .
C29 C39 3.437(3) no .
C30 C33 2.771(3) no .
C33 C75 3.450(3) no .
C33 C76 3.224(3) no .
C34 C37 2.798(3) no .
C35 C38 2.769(3) no .
C35 C52 3.357(3) no .
C35 C53 3.534(3) no .
C36 C39 2.777(3) no .
C40 C43 2.804(3) no .
C40 C51 3.281(3) no .
C40 C54 3.207(3) no .
C41 C44 2.780(3) no .
C41 C46 3.024(3) no .
C41 C51 3.235(3) no .
C42 C45 2.776(3) no .
C45 C53 3.365(3) no .
C45 C54 3.228(3) no .
C46 C49 2.785(3) no .
C46 C52 3.249(3) no .
C47 C50 2.776(3) no .
C47 C65 3.395(3) no .
C47 C66 3.597(3) no .
C47 C70 3.500(3) no .
C48 C51 2.777(3) no .
C51 C53 3.109(3) no .
C52 C55 2.733(3) no .
C52 C59 2.777(3) no .
C52 C63 3.526(3) no .
C52 C77 3.172(3) no .
C53 C56 2.810(3) no .
C53 C64 3.529(3) no .
C54 C57 2.821(3) no .
C56 C77 3.454(3) no .
C56 C78 2.961(3) no .
C57 C64 2.770(3) no .
C59 C62 2.816(3) no .
C60 C63 2.806(3) no .
C60 C77 3.416(4) no .
C60 C78 2.955(3) no .
C61 C64 2.737(3) no .
C62 C71 3.024(3) no .
C62 C76 3.249(3) no .
C63 C66 3.041(3) no .
C63 C76 3.306(3) no .
C64 C65 3.581(3) no .
C64 C66 3.475(3) no .
C64 C77 3.199(3) no .
C65 C68 2.796(3) no .
C65 C72 3.110(3) no .
C66 C69 2.784(3) no .
C67 C70 2.771(3) no .
C70 C71 3.432(3) no .
C70 C72 3.278(3) no .
C71 C74 2.799(3) no .
C72 C75 2.779(3) no .
C73 C76 2.769(3) no .
Cl2 Cl5 3.5224(9) no 1_645
Cl2 Cl5 3.5898(9) no 2_566
Cl3 Cl3 3.4246(10) no 2_556
Cl4 C68 3.352(2) no .
Cl4 C69 3.3834(19) no .
Cl5 Cl2 3.5224(9) no 1_465
Cl5 Cl2 3.5898(9) no 2_566
Cl5 F1 3.4589(16) no 1_565
Cl5 C31 3.598(2) no 1_455
Cl6 Cl8 3.4287(13) no 1_465
Cl7 C56 3.5802(19) no 2_665
Cl8 Cl6 3.4287(13) no 1_645
Cl8 C61 3.547(3) no 1_545
Cl9 C49 3.3484(19) no 2_565
F1 Cl5 3.4589(16) no 1_545
F1 C73 3.490(3) no 1_545
F1 C79 3.237(3) no 2_556
F1 C80 3.168(3) no 1_545
F2 C3 3.391(3) no .
F2 C9 3.210(3) no 2_566
F2 C10 3.355(3) no 2_566
F2 C21 3.407(2) no 1_455
F2 C27 3.565(3) no 1_455
F3 C21 3.360(3) no 1_455
F3 C78 3.500(3) no 2_565
F3 C80 3.216(3) no 1_545
F4 C73 3.258(3) no 1_545
F4 C77 3.318(3) no 2_565
F4 C78 3.468(3) no 2_565
F5 C10 3.363(3) no 2_566
F5 C42 3.379(3) no .
F5 C73 3.453(3) no 1_545
F6 C2 3.540(3) no .
F6 C3 3.337(3) no .
F6 C41 3.473(3) no .
C2 F6 3.540(3) no .
C3 F2 3.391(3) no .
C3 F6 3.337(3) no .
C9 F2 3.210(3) no 2_566
C10 F2 3.355(3) no 2_566
C10 F5 3.363(3) no 2_566
C21 F2 3.407(2) no 1_655
C21 F3 3.360(3) no 1_655
C27 F2 3.565(3) no 1_655
C31 Cl5 3.598(2) no 1_655
C39 C68 3.585(3) no 1_655
C41 F6 3.473(3) no .
C42 F5 3.379(3) no .
C43 C81 3.524(3) no .
C44 C81 3.513(4) no .
C49 Cl9 3.3484(19) no 2_565
C56 Cl7 3.5802(19) no 2_665
C61 Cl8 3.547(3) no 1_565
C68 Cl4 3.352(2) no .
C68 C39 3.585(3) no 1_455
C69 Cl4 3.3834(19) no .
C73 F1 3.490(3) no 1_565
C73 F4 3.258(3) no 1_565
C73 F5 3.453(3) no 1_565
C77 F4 3.318(3) no 2_565
C78 F3 3.500(3) no 2_565
C78 F4 3.468(3) no 2_565
C79 F1 3.237(3) no 2_556
C80 F1 3.168(3) no 1_565
C80 F3 3.216(3) no 1_565
C81 C43 3.524(3) no .
C81 C44 3.513(4) no .
Cu1 H12 3.5233 no .
Cu1 H33 3.4475 no .
Cu1 H47 3.1558 no .
Cu1 H70 3.5748 no .
P1 H2 2.8557 no .
P1 H6 2.9604 no .
P1 H8 2.9609 no .
P1 H12 2.8281 no .
P1 H15 2.9888 no .
P1 H70 3.3571 no .
P2 H23 3.0580 no .
P2 H29 2.9114 no .
P2 H33 2.8870 no .
P2 H35 2.8505 no .
P2 H39 2.9590 no .
P2 H76 3.2751 no .
P3 H2 3.5425 no .
P3 H35 3.5032 no .
P3 H41 2.9002 no .
P3 H45 2.9136 no .
P3 H47 2.8787 no .
P3 H51 2.9039 no .
P3 H54 3.0565 no .
P4 H12 3.4227 no .
P4 H47 3.3413 no .
P4 H62 2.9672 no .
P4 H66 2.9528 no .
P4 H70 2.8397 no .
P4 H72 2.9834 no .
P4 H76 2.8222 no .
O1 H8 3.0135 no .
O1 H26C 2.6748 no .
O2 H35 3.2376 no .
O2 H47 3.4466 no .
O2 H66 3.1553 no .
O2 H77B 2.7347 no .
C1 H3 3.2832 no .
C1 H5 3.2815 no .
C1 H12 3.2727 no .
C1 H15 2.5795 no .
C1 H47 3.3412 no .
C1 H70 2.8170 no .
C2 H4 3.2663 no .
C2 H6 3.2661 no .
C2 H15 2.6563 no .
C2 H41 3.4965 no .
C2 H47 2.7682 no .
C2 H70 3.3619 no .
C3 H5 3.2582 no .
C3 H15 3.4742 no .
C3 H47 3.3926 no .
C3 H48 3.4257 no .
C3 H69 3.4040 no .
C4 H2 3.2629 no .
C4 H6 3.2668 no .
C4 H69 3.0027 no .
C5 H3 3.2592 no .
C5 H69 3.0677 no .
C5 H70 3.4709 no .
C6 H2 3.2649 no .
C6 H4 3.2693 no .
C6 H12 3.1642 no .
C6 H15 3.3300 no .
C6 H69 3.4995 no .
C6 H70 2.8992 no .
C7 H6 2.5494 no .
C7 H9 3.2719 no .
C7 H11 3.2801 no .
C7 H33 2.8894 no .
C8 H6 3.2943 no .
C8 H10 3.2718 no .
C8 H12 3.2662 no .
C8 H33 3.5020 no .
C9 H11 3.2605 no .
C9 H32 3.5679 no .
C10 H8 3.2701 no .
C10 H12 3.2606 no .
C10 H32 3.0277 no .
C10 H33 3.5777 no .
C11 H6 3.3067 no .
C11 H9 3.2589 no .
C11 H32 3.0885 no .
C11 H33 2.9749 no .
C12 H6 2.5696 no .
C12 H8 3.2689 no .
C12 H10 3.2633 no .
C12 H33 2.5602 no .
C12 H70 3.2876 no .
C13 H8 2.7937 no .
C13 H15 3.2492 no .
C13 H17 3.2424 no .
C13 H26B 3.5384 no .
C13 H26C 2.8901 no .
C14 H2 3.2076 no .
C14 H8 2.6155 no .
C14 H16 3.2779 no .
C15 H2 3.1315 no .
C15 H8 3.3257 no .
C15 H17 3.2719 no .
C17 H15 3.2733 no .
C17 H26B 3.3045 no .
C17 H27A 2.7682 no .
C17 H27C 2.9773 no .
C18 H16 3.2732 no .
C18 H26A 3.3476 no .
C18 H26B 2.7010 no .
C18 H26C 2.6626 no .
C18 H27A 2.7388 no .
C18 H27B 3.3765 no .
C18 H27C 2.7315 no .
C19 H17 2.7744 no .
C19 H21 2.7841 no .
C19 H44 3.5705 no .
C20 H22 3.2736 no .
C20 H26A 2.6924 no .
C20 H26B 3.3427 no .
C20 H26C 2.6580 no .
C20 H27A 3.3739 no .
C20 H27B 2.7289 no .
C20 H27C 2.7354 no .
C20 H44 3.1319 no .
C20 H45 3.1154 no .
C21 H23 3.2798 no .
C21 H26A 3.3131 no .
C21 H27B 2.7653 no .
C21 H27C 2.9844 no .
C21 H44 2.9522 no .
C21 H45 3.1533 no .
C22 H44 3.5627 no .
C22 H45 3.0270 no .
C23 H21 3.2775 no .
C23 H29 2.9403 no .
C23 H35 3.0992 no .
C23 H45 2.8740 no .
C24 H22 3.2709 no .
C24 H29 2.5983 no .
C24 H35 3.1719 no .
C24 H45 2.7954 no .
C25 H21 3.2384 no .
C25 H23 3.2524 no .
C25 H26A 3.5117 no .
C25 H26C 2.8648 no .
C25 H29 3.1500 no .
C25 H45 2.8778 no .
C26 H27A 2.6871 no .
C26 H27B 2.6910 no .
C26 H27C 3.3605 no .
C27 H17 2.6313 no .
C27 H21 2.6374 no .
C27 H26A 2.6939 no .
C27 H26B 2.6942 no .
C27 H26C 3.3566 no .
C27 H44 3.3449 no .
C28 H30 3.2738 no .
C28 H32 3.2722 no .
C28 H39 2.6022 no .
C28 H76 3.3477 no .
C29 H31 3.2620 no .
C29 H33 3.2639 no .
C29 H39 2.9268 no .
C30 H32 3.2564 no .
C31 H29 3.2607 no .
C31 H33 3.2608 no .
C32 H30 3.2551 no .
C32 H75 3.4688 no .
C33 H12 3.5956 no .
C33 H29 3.2634 no .
C33 H31 3.2641 no .
C33 H39 3.0969 no .
C33 H75 3.4218 no .
C33 H76 3.0275 no .
C34 H23 2.7515 no .
C34 H29 3.3688 no .
C34 H36 3.2774 no .
C34 H38 3.2766 no .
C34 H76 3.0129 no .
C35 H23 2.6649 no .
C35 H37 3.2593 no .
C35 H39 3.2673 no .
C36 H23 3.4841 no .
C36 H38 3.2516 no .
C36 H78B 3.4987 no .
C37 H35 3.2560 no .
C37 H39 3.2635 no .
C38 H36 3.2526 no .
C38 H76 3.5790 no .
C39 H29 3.5003 no .
C39 H35 3.2655 no .
C39 H37 3.2656 no .
C39 H76 2.7440 no .
C40 H42 3.2826 no .
C40 H44 3.2815 no .
C40 H51 3.0756 no .
C40 H54 2.7829 no .
C41 H2 3.1630 no .
C41 H43 3.2666 no .
C41 H45 3.2680 no .
C41 H51 3.1682 no .
C42 H44 3.2588 no .
C43 H27C 3.3342 no .
C43 H41 3.2642 no .
C43 H45 3.2629 no .
C44 H27C 3.0120 no .
C44 H42 3.2579 no .
C44 H54 3.4641 no .
C45 H41 3.2681 no .
C45 H43 3.2668 no .
C45 H54 2.5585 no .
C46 H2 3.1666 no .
C46 H41 2.5619 no .
C46 H48 3.2668 no .
C46 H50 3.2769 no .
C47 H2 2.7161 no .
C47 H3 3.5955 no .
C47 H41 3.2053 no .
C47 H49 3.2596 no .
C47 H51 3.2601 no .
C48 H2 3.4104 no .
C48 H3 3.3358 no .
C48 H50 3.2603 no .
C49 H47 3.2570 no .
C49 H51 3.2627 no .
C50 H41 3.5445 no .
C50 H48 3.2613 no .
C51 H41 2.7844 no .
C51 H47 3.2614 no .
C51 H49 3.2623 no .
C52 H35 2.6980 no .
C52 H51 3.5172 no .
C52 H54 3.2473 no .
C52 H56 3.2409 no .
C52 H77B 2.8845 no .
C52 H77C 3.5298 no .
C53 H35 2.6453 no .
C53 H45 3.1247 no .
C53 H51 2.8025 no .
C53 H55 3.2725 no .
C54 H35 3.0297 no .
C54 H45 2.9195 no .
C54 H51 3.0726 no .
C54 H56 3.2754 no .
C55 H35 3.4033 no .
C56 H35 3.4855 no .
C56 H36 3.1809 no .
C56 H54 3.2761 no .
C56 H77C 3.2851 no .
C56 H78A 2.7212 no .
C56 H78B 3.0385 no .
C57 H35 3.1938 no .
C57 H36 3.1237 no .
C57 H55 3.2730 no .
C57 H77A 3.3428 no .
C57 H77B 2.6576 no .
C57 H77C 2.6921 no .
C57 H78A 2.7048 no .
C57 H78B 2.7544 no .
C57 H78C 3.3720 no .
C58 H36 3.5808 no .
C58 H56 2.7837 no .
C58 H60 2.7622 no .
C59 H36 3.5808 no .
C59 H61 3.2710 no .
C59 H77A 2.6891 no .
C59 H77B 2.6573 no .
C59 H77C 3.3405 no .
C59 H78A 3.3706 no .
C59 H78B 2.7070 no .
C59 H78C 2.7520 no .
C60 H62 3.2696 no .
C60 H77A 3.2328 no .
C60 H78B 2.9674 no .
C60 H78C 2.7780 no .
C62 H60 3.2674 no .
C62 H66 3.1254 no .
C62 H76 3.1645 no .
C63 H61 3.2765 no .
C63 H66 2.5565 no .
C63 H76 3.1036 no .
C64 H35 3.5277 no .
C64 H60 3.2393 no .
C64 H62 3.2513 no .
C64 H66 2.8266 no .
C64 H77A 3.5573 no .
C64 H77B 2.9210 no .
C65 H47 2.6636 no .
C65 H67 3.2732 no .
C65 H69 3.2786 no .
C65 H72 2.6458 no .
C66 H47 3.1707 no .
C66 H68 3.2691 no .
C66 H70 3.2646 no .
C66 H72 3.5240 no .
C67 H47 3.5930 no .
C67 H48 3.1902 no .
C67 H69 3.2610 no .
C68 H47 3.5892 no .
C68 H48 2.8884 no .
C68 H66 3.2671 no .
C68 H70 3.2597 no .
C69 H47 3.1544 no .
C69 H48 3.1430 no .
C69 H67 3.2599 no .
C69 H72 3.4617 no .
C70 H12 3.3267 no .
C70 H47 2.6485 no .
C70 H66 3.2670 no .
C70 H68 3.2623 no .
C70 H72 2.6104 no .
C71 H12 2.8957 no .
C71 H33 3.1650 no .
C71 H62 2.5597 no .
C71 H70 3.2646 no .
C71 H73 3.2755 no .
C71 H75 3.2763 no .
C72 H12 2.8682 no .
C72 H62 3.2125 no .
C72 H70 3.1130 no .
C72 H74 3.2695 no .
C72 H76 3.2625 no .
C73 H11 3.2475 no .
C73 H12 3.4589 no .
C73 H75 3.2543 no .
C74 H11 3.4353 no .
C74 H72 3.2667 no .
C74 H76 3.2586 no .
C75 H32 3.5186 no .
C75 H33 3.0212 no .
C75 H62 3.5396 no .
C75 H73 3.2536 no .
C76 H12 3.5333 no .
C76 H33 2.6381 no .
C76 H39 3.3648 no .
C76 H62 2.7545 no .
C76 H72 3.2643 no .
C76 H74 3.2620 no .
C77 H60 3.5579 no .
C77 H78A 2.7196 no .
C77 H78B 3.3635 no .
C77 H78C 2.6706 no .
C78 H36 3.5480 no .
C78 H56 2.6405 no .
C78 H60 2.6326 no .
C78 H77A 2.7007 no .
C78 H77B 3.3604 no .
C78 H77C 2.6985 no .
H2 H3 2.3385 no .
H2 H15 2.7314 no .
H2 H41 2.5608 no .
H2 H47 2.4861 no .
H3 H4 2.3403 no .
H3 H47 3.5558 no .
H3 H48 3.0971 no .
H4 H5 2.3324 no .
H4 H69 3.2441 no .
H5 H6 2.3411 no .
H5 H69 3.3614 no .
H6 H12 2.6945 no .
H6 H70 3.1317 no .
H8 H9 2.3397 no .
H8 H26C 3.4050 no .
H9 H10 2.3356 no .
H10 H11 2.3410 no .
H10 H32 3.1646 no .
H11 H12 2.3345 no .
H11 H32 3.2607 no .
H11 H33 3.3554 no .
H11 H73 3.3822 no .
H12 H33 2.7050 no .
H12 H70 2.4669 no .
H12 H72 3.0215 no .
H15 H16 2.3348 no .
H16 H17 2.3298 no .
H17 H26B 3.3337 no .
H17 H27A 2.2119 no .
H17 H27B 3.5836 no .
H17 H27C 2.6308 no .
H17 H43 3.5676 no .
H21 H22 2.3287 no .
H21 H26A 3.3540 no .
H21 H27A 3.5891 no .
H21 H27B 2.2148 no .
H21 H27C 2.6367 no .
H21 H44 2.9656 no .
H22 H23 2.3398 no .
H22 H45 3.5827 no .
H23 H29 3.1609 no .
H23 H35 2.6208 no .
H23 H45 3.3908 no .
H26A H27A 2.9693 no .
H26A H27B 2.5067 no .
H26A H27C 3.5913 no .
H26B H27A 2.5029 no .
H26B H27B 2.9755 no .
H26B H27C 3.5896 no .
H26C H27A 3.5816 no .
H26C H27B 3.5844 no .
H27C H43 3.1341 no .
H27C H44 2.5285 no .
H29 H30 2.3316 no .
H29 H39 3.2043 no .
H30 H31 2.3337 no .
H31 H32 2.3373 no .
H32 H33 2.3375 no .
H32 H75 3.3324 no .
H33 H39 3.4653 no .
H33 H75 3.2524 no .
H33 H76 2.6326 no .
H35 H36 2.3299 no .
H35 H45 3.5681 no .
H35 H54 3.5476 no .
H36 H37 2.3343 no .
H36 H56 3.3535 no .
H36 H78B 2.7834 no .
H37 H38 2.3318 no .
H38 H39 2.3362 no .
H39 H75 3.3816 no .
H39 H76 2.5339 no .
H41 H42 2.3345 no .
H41 H51 2.9707 no .
H42 H43 2.3358 no .
H43 H44 2.3379 no .
H44 H45 2.3370 no .
H45 H54 2.3546 no .
H47 H48 2.3401 no .
H47 H70 2.9167 no .
H48 H49 2.3308 no .
H48 H67 3.5586 no .
H48 H68 3.0945 no .
H48 H69 3.4934 no .
H49 H50 2.3396 no .
H50 H51 2.3398 no .
H51 H54 3.1433 no .
H54 H55 2.3399 no .
H55 H56 2.3252 no .
H56 H77C 3.3181 no .
H56 H78A 2.1623 no .
H56 H78B 2.7061 no .
H56 H78C 3.5782 no .
H60 H61 2.3236 no .
H60 H77A 3.2331 no .
H60 H78A 3.5850 no .
H60 H78B 2.6395 no .
H60 H78C 2.2148 no .
H61 H62 2.3345 no .
H62 H66 3.4963 no .
H62 H76 2.9080 no .
H66 H67 2.3389 no .
H66 H77B 3.5673 no .
H67 H68 2.3338 no .
H68 H69 2.3431 no .
H69 H70 2.3324 no .
H70 H72 2.5852 no .
H72 H73 2.3400 no .
H73 H74 2.3327 no .
H74 H75 2.3380 no .
H75 H76 2.3312 no .
H77A H78A 3.0163 no .
H77A H78B 3.5835 no .
H77A H78C 2.4878 no .
H77B H78C 3.5703 no .
H77C H78A 2.5381 no .
H77C H78C 2.9406 no .
Cl1 H11 3.5127 no 2_566
Cl1 H16 3.4643 no .
Cl1 H17 3.2336 no .
Cl1 H30 3.1194 no 2_666
Cl1 H72 3.4744 no 2_566
Cl1 H73 3.5130 no 2_566
Cl2 H17 3.1589 no .
Cl2 H27A 3.2988 no .
Cl2 H31 3.5257 no 1_545
Cl2 H31 3.2300 no 2_666
Cl2 H32 3.3386 no 1_545
Cl3 H10 3.2197 no 1_545
Cl3 H11 3.1118 no 1_545
Cl3 H11 3.1289 no 2_566
Cl3 H73 3.5229 no 2_566
Cl3 H74 3.3465 no 1_545
Cl4 H38 3.3969 no 1_455
Cl4 H39 3.3445 no 1_455
Cl4 H68 3.4565 no .
Cl4 H69 3.5006 no .
Cl4 H72 3.5249 no .
Cl4 H78C 3.1990 no 2_575
Cl5 H27C 3.2028 no 1_465
Cl5 H31 3.3363 no 1_455
Cl5 H79 3.1182 no 2_566
Cl6 H38 3.1191 no 1_455
Cl6 H39 3.5986 no 1_455
Cl6 H43 3.2055 no 1_465
Cl6 H44 3.2329 no 1_465
Cl6 H75 3.3176 no 1_455
Cl6 H78A 3.5124 no 2_575
Cl6 H78B 3.2640 no 2_575
Cl7 H36 2.9069 no 2_665
Cl7 H44 3.5110 no .
Cl7 H54 2.9133 no .
Cl7 H55 3.5880 no .
Cl7 H56 3.1621 no 2_665
Cl8 H61 3.0842 no 1_545
Cl8 H62 3.2074 no 1_545
Cl9 H49 3.2824 no 2_565
Cl9 H51 3.2757 no .
Cl9 H54 3.5330 no .
Cl9 H67 3.4758 no 2_565
Cl9 H77B 3.2957 no 2_565
P6 H10 3.4916 no 2_566
P6 H21 3.3821 no 1_455
P6 H73 3.3562 no 1_545
P6 H80 3.1478 no 1_545
F1 H10 3.2694 no 2_566
F1 H73 2.6141 no 1_545
F1 H79 2.2705 no 2_556
F1 H80 2.4026 no 1_545
F2 H3 2.7924 no .
F2 H9 2.5045 no 2_566
F2 H10 2.8109 no 2_566
F2 H21 2.5714 no 1_455
F2 H27B 2.6065 no 1_455
F3 H21 2.5083 no 1_455
F3 H22 3.4626 no 1_455
F3 H27B 3.4441 no 1_455
F3 H56 3.5839 no 2_565
F3 H78A 2.5924 no 2_565
F3 H80 2.2478 no 1_545
F4 H42 3.1387 no .
F4 H73 2.8557 no 1_545
F4 H77A 3.1000 no 2_565
F4 H77C 2.7178 no 2_565
F4 H78A 2.9457 no 2_565
F4 H78C 3.2040 no 2_565
F4 H80 3.2916 no 1_545
F5 H9 3.5655 no 2_566
F5 H10 2.6319 no 2_566
F5 H41 3.4653 no .
F5 H42 2.5754 no .
F5 H73 2.8121 no 1_545
F5 H74 3.2038 no 1_545
F6 H2 3.0451 no .
F6 H3 2.6407 no .
F6 H21 3.4006 no 1_455
F6 H22 3.5436 no 1_455
F6 H41 2.6510 no .
F6 H42 3.3785 no .
F6 H77C 3.5221 no 2_565
C2 H9 3.5080 no 2_566
C3 H9 2.9743 no 2_566
C4 H8 3.3159 no 2_566
C4 H9 3.0730 no 2_566
C4 H26A 3.2486 no 1_455
C4 H29 3.3259 no 1_455
C4 H30 3.5104 no 1_455
C5 H8 2.9465 no 2_566
C5 H26B 3.4239 no 2_566
C5 H30 3.1366 no 1_455
C6 H8 3.2848 no 2_566
C8 H15 3.1776 no 2_566
C9 H15 2.9613 no 2_566
C10 H15 3.3958 no 2_566
C10 H16 3.0841 no 2_566
C11 H16 3.0779 no 2_566
C15 H6 3.1054 no 2_566
C16 H5 3.3721 no 2_566
C16 H6 2.9338 no 2_566
C17 H5 3.0796 no 2_566
C18 H5 3.2219 no 2_566
C20 H4 3.3432 no 1_655
C21 H3 3.0067 no 1_655
C21 H4 3.3236 no 1_655
C22 H3 3.0184 no 1_655
C22 H48 3.1462 no 1_655
C22 H49 3.4788 no 1_655
C23 H48 3.3657 no 1_655
C23 H68 3.4469 no 1_655
C26 H4 3.2227 no 1_655
C26 H5 3.2874 no 2_566
C26 H26C 3.2174 no 2_666
C27 H31 3.4715 no 2_666
C29 H4 3.4021 no 1_655
C29 H68 3.3723 no 1_655
C29 H69 3.0077 no 1_655
C30 H5 3.4120 no 1_655
C30 H26B 3.0440 no 2_666
C30 H69 3.0925 no 1_655
C31 H26B 3.3076 no 2_666
C31 H27A 3.2582 no 2_666
C34 H68 3.1113 no 1_655
C37 H37 3.0321 no 2_675
C37 H67 3.3612 no 1_655
C37 H68 3.4862 no 1_655
C38 H37 3.4661 no 2_675
C38 H67 3.4412 no 1_655
C38 H68 2.9623 no 1_655
C39 H68 2.7380 no 1_655
C40 H81 3.0897 no .
C41 H81 3.0358 no .
C42 H74 3.2386 no 1_545
C42 H81 2.8581 no .
C43 H74 3.3782 no 1_545
C43 H75 3.5831 no 1_545
C43 H81 2.7053 no .
C44 H81 2.7557 no .
C45 H81 2.9628 no .
C48 H22 3.0162 no 1_455
C49 H22 3.0125 no 1_455
C50 H50 3.4020 no 2_565
C50 H51 3.2052 no 2_565
C50 H77C 3.2165 no 2_565
C51 H50 3.0798 no 2_565
C52 H50 3.3567 no 2_565
C53 H50 3.5381 no 2_565
C54 H49 3.5470 no 2_565
C54 H50 3.5419 no 2_565
C55 H49 2.8255 no 2_565
C55 H50 3.4120 no 2_565
C55 H55 3.5211 no 2_665
C56 H49 3.0655 no 2_565
C56 H50 3.2309 no 2_565
C57 H50 3.1980 no 2_565
C60 H66 3.1627 no 2_575
C60 H67 3.3610 no 2_575
C61 H66 3.0641 no 2_575
C61 H67 3.3182 no 2_575
C62 H77A 3.5304 no 2_575
C66 H60 3.0227 no 2_575
C66 H61 3.2025 no 2_575
C67 H60 3.0212 no 2_575
C67 H61 3.2628 no 2_575
C68 H23 3.5368 no 1_455
C68 H29 3.3321 no 1_455
C69 H29 3.1529 no 1_455
C69 H30 3.4719 no 1_455
C74 H42 3.0318 no 1_565
C74 H43 3.3061 no 1_565
C75 H43 3.2608 no 1_565
C77 H50 3.2794 no 2_565
C78 H80 3.3196 no 2_575
C79 H17 3.5960 no .
C79 H73 3.4796 no 2_566
C80 H78A 3.4643 no 2_575
C80 H78C 3.5072 no 2_575
C81 H54 3.2158 no .
H2 F6 3.0451 no .
H3 F2 2.7924 no .
H3 F6 2.6407 no .
H3 C21 3.0067 no 1_455
H3 C22 3.0184 no 1_455
H3 H9 3.1026 no 2_566
H3 H21 2.8721 no 1_455
H3 H22 2.9057 no 1_455
H4 C20 3.3432 no 1_455
H4 C21 3.3236 no 1_455
H4 C26 3.2227 no 1_455
H4 C29 3.4021 no 1_455
H4 H9 3.2789 no 2_566
H4 H26A 2.5419 no 1_455
H4 H26B 3.3689 no 2_566
H4 H26C 3.1290 no 1_455
H4 H29 2.8274 no 1_455
H4 H30 3.3281 no 1_455
H5 C16 3.3721 no 2_566
H5 C17 3.0796 no 2_566
H5 C18 3.2219 no 2_566
H5 C26 3.2874 no 2_566
H5 C30 3.4120 no 1_455
H5 H8 3.0336 no 2_566
H5 H17 3.3375 no 2_566
H5 H26B 2.6006 no 2_566
H5 H26C 3.2472 no 2_566
H5 H30 2.6396 no 1_455
H6 C15 3.1054 no 2_566
H6 C16 2.9338 no 2_566
H6 H8 3.5651 no 2_566
H6 H15 3.1778 no 2_566
H6 H16 2.9039 no 2_566
H8 C4 3.3159 no 2_566
H8 C5 2.9465 no 2_566
H8 C6 3.2848 no 2_566
H8 H5 3.0336 no 2_566
H8 H6 3.5651 no 2_566
H8 H15 3.4179 no 2_566
H9 F2 2.5045 no 2_566
H9 F5 3.5655 no 2_566
H9 C2 3.5080 no 2_566
H9 C3 2.9743 no 2_566
H9 C4 3.0730 no 2_566
H9 H3 3.1026 no 2_566
H9 H4 3.2789 no 2_566
H9 H15 3.0849 no 2_566
H9 H26A 3.1084 no 2_666
H9 H27B 3.5379 no 2_666
H10 Cl3 3.2197 no 1_565
H10 P6 3.4916 no 2_566
H10 F1 3.2694 no 2_566
H10 F2 2.8109 no 2_566
H10 F5 2.6319 no 2_566
H10 H16 3.2579 no 2_566
H10 H79 3.3761 no 1_565
H11 Cl1 3.5127 no 2_566
H11 Cl3 3.1118 no 1_565
H11 Cl3 3.1289 no 2_566
H11 H16 3.2489 no 2_566
H15 C8 3.1776 no 2_566
H15 C9 2.9613 no 2_566
H15 C10 3.3958 no 2_566
H15 H6 3.1778 no 2_566
H15 H8 3.4179 no 2_566
H15 H9 3.0849 no 2_566
H16 Cl1 3.4643 no .
H16 C10 3.0841 no 2_566
H16 C11 3.0779 no 2_566
H16 H6 2.9039 no 2_566
H16 H10 3.2579 no 2_566
H16 H11 3.2489 no 2_566
H17 Cl1 3.2336 no .
H17 Cl2 3.1589 no .
H17 C79 3.5960 no .
H17 H5 3.3375 no 2_566
H21 P6 3.3821 no 1_655
H21 F2 2.5714 no 1_655
H21 F3 2.5083 no 1_655
H21 F6 3.4006 no 1_655
H21 H3 2.8721 no 1_655
H22 F3 3.4626 no 1_655
H22 F6 3.5436 no 1_655
H22 C48 3.0162 no 1_655
H22 C49 3.0125 no 1_655
H22 H3 2.9057 no 1_655
H22 H48 2.6016 no 1_655
H22 H49 2.5869 no 1_655
H23 C68 3.5368 no 1_655
H23 H48 3.0138 no 1_655
H23 H68 2.8576 no 1_655
H26A C4 3.2486 no 1_655
H26A H4 2.5419 no 1_655
H26A H9 3.1084 no 2_666
H26A H26C 3.0283 no 2_666
H26B C5 3.4239 no 2_566
H26B C30 3.0440 no 2_666
H26B C31 3.3076 no 2_666
H26B H4 3.3689 no 2_566
H26B H5 2.6006 no 2_566
H26B H26C 3.1903 no 2_666
H26B H30 2.8817 no 2_666
H26B H31 3.3444 no 2_666
H26C C26 3.2174 no 2_666
H26C H4 3.1290 no 1_655
H26C H5 3.2472 no 2_566
H26C H26A 3.0283 no 2_666
H26C H26B 3.1903 no 2_666
H26C H26C 2.8946 no 2_666
H27A Cl2 3.2988 no .
H27A C31 3.2582 no 2_666
H27A H31 2.6104 no 2_666
H27B F2 2.6065 no 1_655
H27B F3 3.4441 no 1_655
H27B H9 3.5379 no 2_666
H27B H31 3.5373 no 2_666
H27C Cl5 3.2028 no 1_645
H29 C4 3.3259 no 1_655
H29 C68 3.3321 no 1_655
H29 C69 3.1529 no 1_655
H29 H4 2.8274 no 1_655
H29 H68 2.8124 no 1_655
H29 H69 2.4407 no 1_655
H30 Cl1 3.1194 no 2_666
H30 C4 3.5104 no 1_655
H30 C5 3.1366 no 1_655
H30 C69 3.4719 no 1_655
H30 H4 3.3281 no 1_655
H30 H5 2.6396 no 1_655
H30 H26B 2.8817 no 2_666
H30 H69 2.6108 no 1_655
H31 Cl2 3.5257 no 1_565
H31 Cl2 3.2300 no 2_666
H31 Cl5 3.3363 no 1_655
H31 C27 3.4715 no 2_666
H31 H26B 3.3444 no 2_666
H31 H27A 2.6104 no 2_666
H31 H27B 3.5373 no 2_666
H32 Cl2 3.3386 no 1_565
H36 Cl7 2.9069 no 2_665
H37 C37 3.0321 no 2_675
H37 C38 3.4661 no 2_675
H37 H37 2.3090 no 2_675
H37 H38 3.1634 no 2_675
H37 H67 3.3607 no 1_655
H38 Cl4 3.3969 no 1_655
H38 Cl6 3.1191 no 1_655
H38 H37 3.1634 no 2_675
H38 H67 3.5130 no 1_655
H38 H68 3.2979 no 1_655
H38 H78B 3.4155 no 2_675
H39 Cl4 3.3445 no 1_655
H39 Cl6 3.5986 no 1_655
H39 H68 2.9492 no 1_655
H41 F5 3.4653 no .
H41 F6 2.6510 no .
H42 F4 3.1387 no .
H42 F5 2.5754 no .
H42 F6 3.3785 no .
H42 C74 3.0318 no 1_545
H42 H74 2.5400 no 1_545
H42 H81 3.4042 no .
H43 Cl6 3.2055 no 1_645
H43 C74 3.3061 no 1_545
H43 C75 3.2608 no 1_545
H43 H74 2.8346 no 1_545
H43 H75 2.7339 no 1_545
H43 H81 3.1755 no .
H44 Cl6 3.2329 no 1_645
H44 Cl7 3.5110 no .
H44 H81 3.2434 no .
H45 H81 3.5574 no .
H48 C22 3.1462 no 1_455
H48 C23 3.3657 no 1_455
H48 H22 2.6016 no 1_455
H48 H23 3.0138 no 1_455
H49 Cl9 3.2824 no 2_565
H49 C22 3.4788 no 1_455
H49 C54 3.5470 no 2_565
H49 C55 2.8255 no 2_565
H49 C56 3.0655 no 2_565
H49 H22 2.5869 no 1_455
H49 H55 2.7230 no 2_565
H49 H56 3.1155 no 2_565
H50 C50 3.4020 no 2_565
H50 C51 3.0798 no 2_565
H50 C52 3.3567 no 2_565
H50 C53 3.5381 no 2_565
H50 C54 3.5419 no 2_565
H50 C55 3.4120 no 2_565
H50 C56 3.2309 no 2_565
H50 C57 3.1980 no 2_565
H50 C77 3.2794 no 2_565
H50 H50 3.2922 no 2_565
H50 H51 2.7041 no 2_565
H50 H77B 3.0429 no 2_565
H50 H77C 2.7420 no 2_565
H51 Cl9 3.2757 no .
H51 C50 3.2052 no 2_565
H51 H50 2.7041 no 2_565
H51 H81 3.4069 no .
H54 Cl7 2.9133 no .
H54 Cl9 3.5330 no .
H54 C81 3.2158 no .
H54 H81 2.8853 no .
H55 Cl7 3.5880 no .
H55 C55 3.5211 no 2_665
H55 H49 2.7230 no 2_565
H55 H55 2.8415 no 2_665
H56 Cl7 3.1621 no 2_665
H56 F3 3.5839 no 2_565
H56 H49 3.1155 no 2_565
H60 C66 3.0227 no 2_575
H60 C67 3.0212 no 2_575
H60 H66 2.7601 no 2_575
H60 H67 2.7598 no 2_575
H61 Cl8 3.0842 no 1_565
H61 C66 3.2025 no 2_575
H61 C67 3.2628 no 2_575
H61 H66 2.5536 no 2_575
H61 H67 2.6770 no 2_575
H61 H77A 3.3781 no 2_575
H61 H77B 3.5347 no 2_575
H62 Cl8 3.2074 no 1_565
H62 H77A 2.9466 no 2_575
H66 C60 3.1627 no 2_575
H66 C61 3.0641 no 2_575
H66 H60 2.7601 no 2_575
H66 H61 2.5536 no 2_575
H67 Cl9 3.4758 no 2_565
H67 C37 3.3612 no 1_455
H67 C38 3.4412 no 1_455
H67 C60 3.3610 no 2_575
H67 C61 3.3182 no 2_575
H67 H37 3.3607 no 1_455
H67 H38 3.5130 no 1_455
H67 H60 2.7598 no 2_575
H67 H61 2.6770 no 2_575
H68 Cl4 3.4565 no .
H68 C23 3.4469 no 1_455
H68 C29 3.3723 no 1_455
H68 C34 3.1113 no 1_455
H68 C37 3.4862 no 1_455
H68 C38 2.9623 no 1_455
H68 C39 2.7380 no 1_455
H68 H23 2.8576 no 1_455
H68 H29 2.8124 no 1_455
H68 H38 3.2979 no 1_455
H68 H39 2.9492 no 1_455
H69 Cl4 3.5006 no .
H69 C29 3.0077 no 1_455
H69 C30 3.0925 no 1_455
H69 H29 2.4407 no 1_455
H69 H30 2.6108 no 1_455
H72 Cl1 3.4744 no 2_566
H72 Cl4 3.5249 no .
H73 Cl1 3.5130 no 2_566
H73 Cl3 3.5229 no 2_566
H73 P6 3.3562 no 1_565
H73 F1 2.6141 no 1_565
H73 F4 2.8557 no 1_565
H73 F5 2.8121 no 1_565
H73 C79 3.4796 no 2_566
H73 H79 3.0679 no 2_566
H74 Cl3 3.3465 no 1_565
H74 F5 3.2038 no 1_565
H74 C42 3.2386 no 1_565
H74 C43 3.3782 no 1_565
H74 H42 2.5400 no 1_565
H74 H43 2.8346 no 1_565
H75 Cl6 3.3176 no 1_655
H75 C43 3.5831 no 1_565
H75 H43 2.7339 no 1_565
H77A F4 3.1000 no 2_565
H77A C62 3.5304 no 2_575
H77A H61 3.3781 no 2_575
H77A H62 2.9466 no 2_575
H77B Cl9 3.2957 no 2_565
H77B H50 3.0429 no 2_565
H77B H61 3.5347 no 2_575
H77C F4 2.7178 no 2_565
H77C F6 3.5221 no 2_565
H77C C50 3.2165 no 2_565
H77C H50 2.7420 no 2_565
H78A Cl6 3.5124 no 2_575
H78A F3 2.5924 no 2_565
H78A F4 2.9457 no 2_565
H78A C80 3.4643 no 2_575
H78A H80 2.8360 no 2_575
H78B Cl6 3.2640 no 2_575
H78B H38 3.4155 no 2_675
H78B H80 3.4896 no 2_575
H78C Cl4 3.1990 no 2_575
H78C F4 3.2040 no 2_565
H78C C80 3.5072 no 2_575
H78C H80 3.1198 no 2_575
H79 Cl5 3.1182 no 2_566
H79 F1 2.2705 no 2_556
H79 H10 3.3761 no 1_545
H79 H73 3.0679 no 2_566
H79 H80 3.5422 no 2_566
H80 P6 3.1478 no 1_565
H80 F1 2.4026 no 1_565
H80 F3 2.2478 no 1_565
H80 F4 3.2916 no 1_565
H80 C78 3.3196 no 2_575
H80 H78A 2.8360 no 2_575
H80 H78B 3.4896 no 2_575
H80 H78C 3.1198 no 2_575
H80 H79 3.5422 no 2_566
H81 C40 3.0897 no .
H81 C41 3.0358 no .
H81 C42 2.8581 no .
H81 C43 2.7053 no .
H81 C44 2.7557 no .
H81 C45 2.9628 no .
H81 H42 3.4042 no .
H81 H43 3.1755 no .
H81 H44 3.2434 no .
H81 H45 3.5574 no .
H81 H51 3.4069 no .
H81 H54 2.8853 no .

loop_
_geom_torsion_atom_site_label_1
_geom_torsion_atom_site_label_2
_geom_torsion_atom_site_label_3
_geom_torsion_atom_site_label_4
_geom_torsion
_geom_torsion_publ_flag
P1 Cu1 P2 C24 74.87(3) no
P1 Cu1 P2 C28 -42.92(3) no
P1 Cu1 P2 C34 -167.50(3) no
P2 Cu1 P1 C1 172.88(3) no
P2 Cu1 P1 C7 53.40(3) no
P2 Cu1 P1 C14 -65.67(3) no
P1 Cu1 P3 C40 -44.41(3) no
P1 Cu1 P3 C46 75.77(3) no
P1 Cu1 P3 C53 -168.583(19) no
P3 Cu1 P1 C1 -69.71(3) no
P3 Cu1 P1 C7 170.803(18) no
P3 Cu1 P1 C14 51.74(3) no
P1 Cu1 P4 C63 -176.53(3) no
P1 Cu1 P4 C65 -56.00(3) no
P1 Cu1 P4 C71 63.58(3) no
P4 Cu1 P1 C1 53.41(3) no
P4 Cu1 P1 C7 -66.08(3) no
P4 Cu1 P1 C14 174.86(2) no
P2 Cu1 P3 C40 72.58(3) no
P2 Cu1 P3 C46 -167.246(19) no
P2 Cu1 P3 C53 -51.60(3) no
P3 Cu1 P2 C24 -41.28(3) no
P3 Cu1 P2 C28 -159.07(3) no
P3 Cu1 P2 C34 76.35(3) no
P2 Cu1 P4 C63 63.28(3) no
P2 Cu1 P4 C65 -176.19(2) no
P2 Cu1 P4 C71 -56.62(3) no
P4 Cu1 P2 C24 -161.011(19) no
P4 Cu1 P2 C28 81.20(3) no
P4 Cu1 P2 C34 -43.38(3) no
P3 Cu1 P4 C63 -55.38(3) no
P3 Cu1 P4 C65 65.16(3) no
P3 Cu1 P4 C71 -175.268(18) no
P4 Cu1 P3 C40 -169.944(18) no
P4 Cu1 P3 C46 -49.77(3) no
P4 Cu1 P3 C53 65.88(3) no
Cu1 P1 C1 C2 58.52(12) no
Cu1 P1 C1 C6 -119.98(10) no
Cu1 P1 C7 C8 -124.21(10) no
Cu1 P1 C7 C12 57.25(11) no
Cu1 P1 C14 C13 45.95(14) no
Cu1 P1 C14 C15 -132.03(11) no
C1 P1 C7 C8 106.51(12) no
C1 P1 C7 C12 -72.03(11) no
C7 P1 C1 C2 -176.52(10) no
C7 P1 C1 C6 4.97(13) no
C1 P1 C14 C13 176.72(12) no
C1 P1 C14 C15 -1.26(15) no
C14 P1 C1 C2 -69.80(12) no
C14 P1 C1 C6 111.70(12) no
C7 P1 C14 C13 -78.04(13) no
C7 P1 C14 C15 103.98(14) no
C14 P1 C7 C8 1.60(13) no
C14 P1 C7 C12 -176.94(10) no
Cu1 P2 C24 C23 122.12(13) no
Cu1 P2 C24 C25 -59.98(13) no
Cu1 P2 C28 C29 158.18(8) no
Cu1 P2 C28 C33 -25.01(13) no
Cu1 P2 C34 C35 -57.79(12) no
Cu1 P2 C34 C39 119.38(10) no
C24 P2 C28 C29 33.78(12) no
C24 P2 C28 C33 -149.41(11) no
C28 P2 C24 C23 -106.66(15) no
C28 P2 C24 C25 71.24(12) no
C24 P2 C34 C35 65.19(12) no
C24 P2 C34 C39 -117.64(12) no
C34 P2 C24 C23 -2.04(17) no
C34 P2 C24 C25 175.86(11) no
C28 P2 C34 C35 167.24(10) no
C28 P2 C34 C39 -15.59(13) no
C34 P2 C28 C29 -71.77(12) no
C34 P2 C28 C33 105.03(11) no
Cu1 P3 C40 C41 102.81(12) no
Cu1 P3 C40 C45 -73.26(13) no
Cu1 P3 C46 C47 -7.07(13) no
Cu1 P3 C46 C51 174.11(8) no
Cu1 P3 C53 C52 -55.51(13) no
Cu1 P3 C53 C54 126.45(13) no
C40 P3 C46 C47 121.06(11) no
C40 P3 C46 C51 -57.76(12) no
C46 P3 C40 C41 -25.54(14) no
C46 P3 C40 C45 158.39(12) no
C40 P3 C53 C52 174.07(12) no
C40 P3 C53 C54 -3.96(17) no
C53 P3 C40 C41 -126.72(13) no
C53 P3 C40 C45 57.21(15) no
C46 P3 C53 C52 70.40(13) no
C46 P3 C53 C54 -107.64(15) no
C53 P3 C46 C47 -132.80(11) no
C53 P3 C46 C51 48.37(12) no
Cu1 P4 C63 C62 -141.12(10) no
Cu1 P4 C63 C64 40.18(14) no
Cu1 P4 C65 C66 -121.75(11) no
Cu1 P4 C65 C70 54.70(13) no
Cu1 P4 C71 C72 -116.18(10) no
Cu1 P4 C71 C76 62.57(11) no
C63 P4 C65 C66 7.87(15) no
C63 P4 C65 C70 -175.69(12) no
C65 P4 C63 C62 92.40(14) no
C65 P4 C63 C64 -86.30(13) no
C63 P4 C71 C72 114.30(12) no
C63 P4 C71 C76 -66.95(11) no
C71 P4 C63 C62 -13.74(14) no
C71 P4 C63 C64 167.56(12) no
C65 P4 C71 C72 9.15(13) no
C65 P4 C71 C76 -172.09(10) no
C71 P4 C65 C66 111.88(13) no
C71 P4 C65 C70 -71.67(13) no
C13 O1 C25 C20 -36.3(2) no
C13 O1 C25 C24 143.73(14) no
C25 O1 C13 C14 -143.21(14) no
C25 O1 C13 C18 37.4(2) no
C52 O2 C64 C59 35.9(2) no
C52 O2 C64 C63 -145.24(14) no
C64 O2 C52 C53 146.75(14) no
C64 O2 C52 C57 -33.5(2) no
P1 C1 C2 C3 -176.74(10) no
P1 C1 C6 C5 176.61(10) no
C2 C1 C6 C5 -1.9(3) no
C6 C1 C2 C3 1.8(3) no
C1 C2 C3 C4 -0.2(3) no
C2 C3 C4 C5 -1.4(3) no
C3 C4 C5 C6 1.4(3) no
C4 C5 C6 C1 0.3(3) no
P1 C7 C8 C9 -178.24(10) no
P1 C7 C12 C11 177.41(10) no
C8 C7 C12 C11 -1.2(3) no
C12 C7 C8 C9 0.3(3) no
C7 C8 C9 C10 0.8(3) no
C8 C9 C10 C11 -1.0(3) no
C9 C10 C11 C12 0.1(3) no
C10 C11 C12 C7 1.0(3) no
O1 C13 C14 P1 3.1(3) no
O1 C13 C14 C15 -178.75(13) no
O1 C13 C18 C17 -179.66(14) no
O1 C13 C18 C19 1.7(3) no
C14 C13 C18 C17 1.0(3) no
C14 C13 C18 C19 -177.67(15) no
C18 C13 C14 P1 -177.52(15) no
C18 C13 C14 C15 0.6(3) no
P1 C14 C15 C16 176.41(11) no
C13 C14 C15 C16 -1.6(3) no
C14 C15 C16 C17 1.0(3) no
C15 C16 C17 C18 0.7(3) no
C16 C17 C18 C13 -1.7(3) no
C16 C17 C18 C19 176.93(16) no
C13 C18 C19 C20 -37.8(2) no
C13 C18 C19 C26 78.40(17) no
C13 C18 C19 C27 -161.02(14) no
C17 C18 C19 C20 143.60(16) no
C17 C18 C19 C26 -100.17(19) no
C17 C18 C19 C27 20.4(3) no
C18 C19 C20 C21 -142.46(16) no
C18 C19 C20 C25 39.0(2) no
C26 C19 C20 C21 101.11(18) no
C26 C19 C20 C25 -77.47(18) no
C27 C19 C20 C21 -19.2(3) no
C27 C19 C20 C25 162.22(14) no
C19 C20 C21 C22 -177.24(15) no
C19 C20 C25 O1 -4.0(3) no
C19 C20 C25 C24 175.99(15) no
C21 C20 C25 O1 177.28(15) no
C21 C20 C25 C24 -2.7(3) no
C25 C20 C21 C22 1.3(3) no
C20 C21 C22 C23 1.1(3) no
C21 C22 C23 C24 -2.3(3) no
C22 C23 C24 P2 178.88(15) no
C22 C23 C24 C25 1.0(3) no
P2 C24 C25 O1 3.4(2) no
P2 C24 C25 C20 -176.59(12) no
C23 C24 C25 O1 -178.45(15) no
C23 C24 C25 C20 1.5(3) no
P2 C28 C29 C30 175.85(10) no
P2 C28 C33 C32 -175.74(10) no
C29 C28 C33 C32 1.1(3) no
C33 C28 C29 C30 -1.0(3) no
C28 C29 C30 C31 0.1(3) no
C29 C30 C31 C32 0.6(3) no
C30 C31 C32 C33 -0.5(3) no
C31 C32 C33 C28 -0.4(3) no
P2 C34 C35 C36 179.23(11) no
P2 C34 C39 C38 -178.45(10) no
C35 C34 C39 C38 -1.3(3) no
C39 C34 C35 C36 1.9(3) no
C34 C35 C36 C37 -0.9(3) no
C35 C36 C37 C38 -0.9(3) no
C36 C37 C38 C39 1.5(3) no
C37 C38 C39 C34 -0.4(3) no
P3 C40 C41 C42 -177.04(12) no
P3 C40 C45 C44 178.41(11) no
C41 C40 C45 C44 2.3(3) no
C45 C40 C41 C42 -0.9(3) no
C40 C41 C42 C43 -0.8(3) no
C41 C42 C43 C44 1.1(3) no
C42 C43 C44 C45 0.3(3) no
C43 C44 C45 C40 -2.0(3) no
P3 C46 C47 C48 -177.56(10) no
P3 C46 C51 C50 177.77(10) no
C47 C46 C51 C50 -1.1(3) no
C51 C46 C47 C48 1.3(3) no
C46 C47 C48 C49 -0.5(3) no
C47 C48 C49 C50 -0.6(3) no
C48 C49 C50 C51 0.8(3) no
C49 C50 C51 C46 0.0(3) no
O2 C52 C53 P3 3.5(2) no
O2 C52 C53 C54 -178.26(14) no
O2 C52 C57 C56 176.97(14) no
O2 C52 C57 C58 -5.3(3) no
C53 C52 C57 C56 -3.3(3) no
C53 C52 C57 C58 174.43(16) no
C57 C52 C53 P3 -176.27(15) no
C57 C52 C53 C54 2.0(3) no
P3 C53 C54 C55 178.95(12) no
C52 C53 C54 C55 0.9(3) no
C53 C54 C55 C56 -2.4(3) no
C54 C55 C56 C57 1.1(3) no
C55 C56 C57 C52 1.7(3) no
C55 C56 C57 C58 -175.84(17) no
C52 C57 C58 C59 37.8(3) no
C52 C57 C58 C77 -78.6(2) no
C52 C57 C58 C78 160.94(15) no
C56 C57 C58 C59 -144.76(18) no
C56 C57 C58 C77 98.9(2) no
C56 C57 C58 C78 -21.6(3) no
C57 C58 C59 C60 147.78(15) no
C57 C58 C59 C64 -35.5(2) no
C77 C58 C59 C60 -95.89(19) no
C77 C58 C59 C64 80.81(18) no
C78 C58 C59 C60 24.7(3) no
C78 C58 C59 C64 -158.63(15) no
C58 C59 C60 C61 175.71(16) no
C58 C59 C64 O2 0.7(3) no
C58 C59 C64 C63 -178.02(14) no
C60 C59 C64 O2 177.67(15) no
C60 C59 C64 C63 -1.1(3) no
C64 C59 C60 C61 -1.0(3) no
C59 C60 C61 C62 1.5(3) no
C60 C61 C62 C63 0.1(3) no
C61 C62 C63 P4 179.22(15) no
C61 C62 C63 C64 -2.1(3) no
P4 C63 C64 O2 2.6(2) no
P4 C63 C64 C59 -178.62(11) no
C62 C63 C64 O2 -176.18(14) no
C62 C63 C64 C59 2.6(3) no
P4 C65 C66 C67 176.24(11) no
P4 C65 C70 C69 -176.88(11) no
C66 C65 C70 C69 -0.3(3) no
C70 C65 C66 C67 -0.2(3) no
C65 C66 C67 C68 0.3(3) no
C66 C67 C68 C69 0.0(3) no
C67 C68 C69 C70 -0.5(3) no
C68 C69 C70 C65 0.6(3) no
P4 C71 C72 C73 176.80(10) no
P4 C71 C76 C75 -177.28(10) no
C72 C71 C76 C75 1.5(3) no
C76 C71 C72 C73 -1.9(3) no
C71 C72 C73 C74 0.9(3) no
C72 C73 C74 C75 0.6(3) no
C73 C74 C75 C76 -1.0(3) no
C74 C75 C76 C71 -0.1(3) no
